data_7040495
loop_
_publ_author_name
'Levin, Jessica R.'
'Cheisson, Thibault'
'Carroll, Patrick J.'
'Schelter, Eric J.'

_publ_section_title
;
 Accessing relatively electron poor cerium(iv) hydrazido complexes by
 lithium cation promoted ligand reduction.
;
_journal_issue 38
_journal_name_full 'Dalton transactions (Cambridge, England : 2003)'
_journal_page_first 15249
_journal_page_last 15258
_journal_paper_doi 10.1039/c6dt03154d
_journal_volume 45
_journal_year 2016
_chemical_formula_sum 'C64 H72 Ce Cl8 Li4 N8 O4'
_chemical_formula_weight 1468.78
_space_group_IT_number 2
_symmetry_cell_setting triclinic
_symmetry_Int_Tables_number 2
_symmetry_space_group_name_Hall '-P 1'
_symmetry_space_group_name_H-M 'P -1'
_atom_sites_solution_hydrogens geom
_atom_sites_solution_primary direct
_audit_creation_method SHELXL-97
_audit_update_record
;
2016-08-06 deposited with the CCDC.
2016-08-24 downloaded from the CCDC.
;
_cell_angle_alpha 90.464(2)
_cell_angle_beta 92.957(2)
_cell_angle_gamma 90.456(2)
_cell_formula_units_Z 4
_cell_length_a 14.7988(5)
_cell_length_b 20.7565(7)
_cell_length_c 22.4945(8)
_cell_measurement_temperature 100(1)
_cell_volume 6900.0(4)
_computing_data_collection 'Bruker APEX2'
_computing_data_reduction 'Bruker SAINT'
_computing_structure_refinement 'SHELXL-97 (Sheldrick, 2008)'
_computing_structure_solution 'SHELXS-97 (Sheldrick, 2008)'
_diffrn_ambient_temperature 100(1)
_diffrn_measured_fraction_theta_full 0.975
_diffrn_measured_fraction_theta_max 0.975
_diffrn_measurement_device 'CCD Area Detector'
_diffrn_measurement_device_type 'Bruker APEXII'
_diffrn_measurement_method 'phi and omega scans'
_diffrn_radiation_monochromator graphite
_diffrn_radiation_source 'sealed tube'
_diffrn_radiation_type MoK\a
_diffrn_radiation_wavelength 0.71073
_diffrn_reflns_av_R_equivalents 0.0477
_diffrn_reflns_av_sigmaI/netI 0.0320
_diffrn_reflns_limit_h_max 18
_diffrn_reflns_limit_h_min -18
_diffrn_reflns_limit_k_max 26
_diffrn_reflns_limit_k_min -26
_diffrn_reflns_limit_l_max 29
_diffrn_reflns_limit_l_min 0
_diffrn_reflns_number 212076
_diffrn_reflns_theta_full 27.50
_diffrn_reflns_theta_max 27.50
_diffrn_reflns_theta_min 1.38
_exptl_absorpt_coefficient_mu 1.020
_exptl_absorpt_correction_T_max 0.7456
_exptl_absorpt_correction_T_min 0.5993
_exptl_absorpt_correction_type multi-scan
_exptl_absorpt_process_details '(SADABS; Sheldrick, 2007)'
_exptl_crystal_density_diffrn 1.414
_exptl_crystal_density_method 'not measured'
_exptl_crystal_description plate
_exptl_crystal_F_000 3000
_exptl_crystal_size_max 0.50
_exptl_crystal_size_mid 0.25
_exptl_crystal_size_min 0.10
_refine_diff_density_max 1.652
_refine_diff_density_min -1.542
_refine_diff_density_rms 0.154
_refine_ls_extinction_method none
_refine_ls_goodness_of_fit_ref 1.154
_refine_ls_hydrogen_treatment constr
_refine_ls_matrix_type full
_refine_ls_number_parameters 1720
_refine_ls_number_reflns 30906
_refine_ls_number_restraints 492
_refine_ls_restrained_S_all 1.148
_refine_ls_R_factor_all 0.0635
_refine_ls_R_factor_gt 0.0497
_refine_ls_shift/su_max 0.002
_refine_ls_shift/su_mean 0.000
_refine_ls_structure_factor_coef Fsqd
_refine_ls_weighting_details 'calc w=1/[\s^2^(Fo^2^)+(0.0401P)^2^+31.3486P] where P=(Fo^2^+2Fc^2^)/3'
_refine_ls_weighting_scheme calc
_refine_ls_wR_factor_gt 0.1375
_refine_ls_wR_factor_ref 0.1488
_reflns_number_gt 27011
_reflns_number_total 30906
_reflns_threshold_expression >2sigma(I)
_cod_data_source_file c6dt03154d2.cif
_cod_data_source_block CMPD2
_cod_depositor_comments 'Adding full bibliography for 7040494--7040497.cif.'
_cod_original_sg_symbol_H-M 'P -1       '
_cod_database_code 7040495

loop_
_symmetry_equiv_pos_as_xyz
'x, y, z'
'-x, -y, -z'

loop_
_atom_site_label
_atom_site_type_symbol
_atom_site_fract_x
_atom_site_fract_y
_atom_site_fract_z
_atom_site_U_iso_or_equiv
_atom_site_adp_type
_atom_site_occupancy
_atom_site_symmetry_multiplicity
_atom_site_calc_flag
_atom_site_refinement_flags
_atom_site_disorder_assembly
_atom_site_disorder_group
Ce1 Ce 0.49481(2) 0.152929(15) 0.756539(15) 0.02287(7) Uani 1 1 d . B .
Cl1 Cl 0.53069(13) 0.40360(9) 0.99581(7) 0.0417(4) Uani 1 1 d . C .
Cl2 Cl 0.98051(14) 0.23319(12) 0.65424(11) 0.0600(5) Uani 1 1 d . . .
Cl3 Cl 0.16383(12) 0.21368(10) 0.49259(8) 0.0436(4) Uani 1 1 d . C .
Cl4 Cl 0.37109(12) 0.49741(7) 0.87549(8) 0.0362(4) Uani 1 1 d . . .
Cl5 Cl 0.39899(19) -0.10797(10) 0.97998(9) 0.0617(6) Uani 1 1 d . C .
Cl6 Cl 0.03352(12) 0.07846(9) 0.58525(9) 0.0475(4) Uani 1 1 d . . .
Cl7 Cl 0.59989(15) -0.19027(8) 0.87871(8) 0.0436(4) Uani 1 1 d . C .
Cl8 Cl 0.82743(13) 0.11638(11) 0.51523(8) 0.0501(5) Uani 1 1 d . . .
O1 O 0.5815(3) 0.3630(2) 0.6702(2) 0.0298(9) Uani 1 1 d . . .
O2 O 0.2077(3) 0.1947(2) 0.8546(2) 0.0332(10) Uani 1 1 d . . .
O3 O 0.4319(3) -0.0517(2) 0.6367(2) 0.0424(11) Uani 1 1 d DU . .
O4 O 0.7972(4) 0.0947(3) 0.8588(2) 0.0482(13) Uani 1 1 d DU . .
N1 N 0.6146(4) 0.2048(2) 0.8161(2) 0.0243(10) Uani 1 1 d . . .
N2 N 0.6190(3) 0.2295(2) 0.7555(2) 0.0202(9) Uani 1 1 d . B .
N3 N 0.4245(3) 0.2385(2) 0.7010(2) 0.0228(10) Uani 1 1 d . . .
N4 N 0.3866(3) 0.2397(2) 0.7593(2) 0.0201(9) Uani 1 1 d . B .
N5 N 0.3701(3) 0.0980(2) 0.7989(2) 0.0229(10) Uani 1 1 d . . .
N6 N 0.3738(4) 0.0768(2) 0.7374(2) 0.0262(11) Uani 1 1 d . B .
N7 N 0.6044(4) 0.0673(2) 0.7649(2) 0.0253(10) Uani 1 1 d . . .
N8 N 0.5697(3) 0.0702(2) 0.7042(2) 0.0233(10) Uani 1 1 d . B .
C1 C 0.5993(4) 0.2521(3) 0.8579(2) 0.0244(12) Uani 1 1 d . C .
C2 C 0.5639(5) 0.2347(3) 0.9131(3) 0.0297(13) Uani 1 1 d . . .
H2 H 0.5528 0.1914 0.9206 0.039 Uiso 1 1 calc R C .
C3 C 0.5455(5) 0.2799(3) 0.9555(3) 0.0336(14) Uani 1 1 d . C .
H3 H 0.5228 0.2672 0.9914 0.045 Uiso 1 1 calc R . .
C4 C 0.5607(5) 0.3444(3) 0.9449(3) 0.0324(14) Uani 1 1 d . . .
C5 C 0.5992(5) 0.3640(3) 0.8927(3) 0.0312(14) Uani 1 1 d . C .
H5 H 0.6120 0.4073 0.8864 0.042 Uiso 1 1 calc R . .
C6 C 0.6180(4) 0.3178(3) 0.8502(3) 0.0288(13) Uani 1 1 d . . .
H6 H 0.6438 0.3308 0.8154 0.038 Uiso 1 1 calc R C .
C7 C 0.7057(4) 0.2289(3) 0.7343(2) 0.0221(11) Uani 1 1 d . . .
C8 C 0.7841(4) 0.2254(3) 0.7703(3) 0.0242(11) Uani 1 1 d . B .
H8 H 0.7800 0.2226 0.8113 0.032 Uiso 1 1 calc R . .
C9 C 0.8690(4) 0.2257(3) 0.7464(3) 0.0282(12) Uani 1 1 d . . .
H9 H 0.9212 0.2215 0.7709 0.037 Uiso 1 1 calc R C .
C10 C 0.8745(4) 0.2326(3) 0.6856(3) 0.0325(14) Uani 1 1 d . C .
C11 C 0.7988(4) 0.2401(3) 0.6480(3) 0.0314(13) Uani 1 1 d . . .
H11 H 0.8041 0.2470 0.6075 0.042 Uiso 1 1 calc R C .
C12 C 0.7143(4) 0.2372(3) 0.6722(3) 0.0233(11) Uani 1 1 d . C .
H12 H 0.6624 0.2406 0.6473 0.031 Uiso 1 1 calc R . .
C13 C 0.3613(4) 0.2342(3) 0.6529(3) 0.0216(11) Uani 1 1 d . C .
C14 C 0.3923(4) 0.2221(3) 0.5965(3) 0.0251(12) Uani 1 1 d . . .
H14 H 0.4541 0.2182 0.5920 0.033 Uiso 1 1 calc R C .
C15 C 0.3327(4) 0.2159(3) 0.5468(3) 0.0298(13) Uani 1 1 d . C .
H15 H 0.3545 0.2066 0.5097 0.040 Uiso 1 1 calc R . .
C16 C 0.2414(4) 0.2234(3) 0.5531(3) 0.0295(13) Uani 1 1 d . . .
C17 C 0.2088(4) 0.2371(3) 0.6077(3) 0.0255(12) Uani 1 1 d . C .
H17 H 0.1471 0.2426 0.6115 0.034 Uiso 1 1 calc R . .
C18 C 0.2689(4) 0.2428(3) 0.6579(3) 0.0242(12) Uani 1 1 d . . .
H18 H 0.2467 0.2524 0.6948 0.032 Uiso 1 1 calc R C .
C19 C 0.3818(4) 0.3012(3) 0.7847(2) 0.0192(10) Uani 1 1 d . . .
C20 C 0.3851(4) 0.3587(3) 0.7517(3) 0.0225(11) Uani 1 1 d . B .
H20 H 0.3902 0.3565 0.7107 0.030 Uiso 1 1 calc R . .
C21 C 0.3809(4) 0.4181(3) 0.7795(3) 0.0255(12) Uani 1 1 d . . .
H21 H 0.3840 0.4554 0.7571 0.034 Uiso 1 1 calc R C .
C22 C 0.3722(4) 0.4227(3) 0.8403(3) 0.0271(12) Uani 1 1 d . C .
C23 C 0.3656(4) 0.3670(3) 0.8734(3) 0.0237(12) Uani 1 1 d . . .
H23 H 0.3576 0.3697 0.9141 0.032 Uiso 1 1 calc R C .
C24 C 0.3709(4) 0.3080(3) 0.8462(3) 0.0221(11) Uani 1 1 d . C .
H24 H 0.3671 0.2711 0.8692 0.029 Uiso 1 1 calc R . .
C25 C 0.3783(4) 0.0477(3) 0.8398(3) 0.0252(12) Uani 1 1 d . C .
C26 C 0.4048(4) 0.0629(3) 0.8988(3) 0.0284(13) Uani 1 1 d . . .
H26 H 0.4193 0.1054 0.9090 0.038 Uiso 1 1 calc R C .
C27 C 0.4101(5) 0.0164(3) 0.9424(3) 0.0364(15) Uani 1 1 d . C .
H27 H 0.4270 0.0274 0.9816 0.048 Uiso 1 1 calc R . .
C28 C 0.3897(5) -0.0472(3) 0.9267(3) 0.0372(16) Uani 1 1 d . . .
C29 C 0.3628(6) -0.0640(3) 0.8688(3) 0.0400(17) Uani 1 1 d . C .
H29 H 0.3488 -0.1066 0.8588 0.053 Uiso 1 1 calc R . .
C30 C 0.3570(5) -0.0163(3) 0.8256(3) 0.0306(13) Uani 1 1 d . . .
H30 H 0.3387 -0.0273 0.7867 0.041 Uiso 1 1 calc R C .
C31 C 0.2909(4) 0.0795(3) 0.7041(3) 0.0235(12) Uani 1 1 d . . .
C32 C 0.2927(4) 0.0765(3) 0.6416(3) 0.0295(13) Uani 1 1 d . C .
H32 H 0.3482 0.0751 0.6241 0.039 Uiso 1 1 calc R . .
C33 C 0.2149(4) 0.0757(3) 0.6061(3) 0.0296(13) Uani 1 1 d . . .
H33 H 0.2175 0.0732 0.5650 0.039 Uiso 1 1 calc R C .
C34 C 0.1307(5) 0.0787(3) 0.6324(3) 0.0334(14) Uani 1 1 d . C .
C35 C 0.1266(4) 0.0824(3) 0.6919(4) 0.0380(16) Uani 1 1 d . . .
H35 H 0.0705 0.0849 0.7086 0.051 Uiso 1 1 calc R C .
C36 C 0.2057(5) 0.0826(3) 0.7294(3) 0.0287(13) Uani 1 1 d . B .
H36 H 0.2019 0.0847 0.7705 0.038 Uiso 1 1 calc R . .
C37 C 0.6020(4) 0.0058(3) 0.7888(3) 0.0250(12) Uani 1 1 d . B .
C38 C 0.6076(5) -0.0008(3) 0.8516(3) 0.0313(14) Uani 1 1 d . . .
H38 H 0.6109 0.0361 0.8754 0.042 Uiso 1 1 calc R C .
C39 C 0.6081(5) -0.0597(3) 0.8779(3) 0.0325(14) Uani 1 1 d . C .
H39 H 0.6132 -0.0625 0.9192 0.043 Uiso 1 1 calc R . .
C40 C 0.6013(5) -0.1154(3) 0.8438(3) 0.0302(13) Uani 1 1 d . . .
C41 C 0.5951(5) -0.1117(3) 0.7826(3) 0.0306(13) Uani 1 1 d . B .
H41 H 0.5904 -0.1491 0.7596 0.041 Uiso 1 1 calc R . .
C42 C 0.5958(4) -0.0517(3) 0.7554(3) 0.0247(12) Uani 1 1 d . . .
H42 H 0.5921 -0.0496 0.7141 0.033 Uiso 1 1 calc R B .
C43 C 0.6330(4) 0.0811(3) 0.6615(3) 0.0229(11) Uani 1 1 d . . .
C44 C 0.7269(4) 0.0716(3) 0.6716(3) 0.0237(11) Uani 1 1 d . C .
H44 H 0.7493 0.0580 0.7087 0.032 Uiso 1 1 calc R . .
C45 C 0.7861(4) 0.0821(3) 0.6271(3) 0.0295(13) Uani 1 1 d . . .
H45 H 0.8477 0.0751 0.6342 0.039 Uiso 1 1 calc R C .
C46 C 0.7530(5) 0.1030(3) 0.5722(3) 0.0313(13) Uani 1 1 d . C .
C47 C 0.6624(4) 0.1128(3) 0.5606(3) 0.0305(13) Uani 1 1 d . . .
H47 H 0.6412 0.1262 0.5231 0.041 Uiso 1 1 calc R C .
C48 C 0.6022(4) 0.1027(3) 0.6053(3) 0.0279(12) Uani 1 1 d . C .
H48 H 0.5409 0.1103 0.5977 0.037 Uiso 1 1 calc R . .
C49 C 0.6557(4) 0.4010(3) 0.6964(3) 0.0322(14) Uani 1 1 d . . .
H49a H 0.6871 0.4222 0.6651 0.043 Uiso 1 1 calc R . .
H49b H 0.6983 0.3727 0.7173 0.043 Uiso 1 1 calc R . .
C50 C 0.6229(5) 0.4522(3) 0.7404(3) 0.0385(15) Uani 1 1 d . . .
H50a H 0.5969 0.4876 0.7184 0.058 Uiso 1 1 calc R . .
H50b H 0.6732 0.4675 0.7654 0.058 Uiso 1 1 calc R . .
H50c H 0.5781 0.4335 0.7645 0.058 Uiso 1 1 calc R . .
C51 C 0.5267(5) 0.3956(3) 0.6251(3) 0.0369(15) Uani 1 1 d . . .
H51a H 0.5055 0.4357 0.6416 0.049 Uiso 1 1 calc R . .
H51b H 0.4741 0.3690 0.6143 0.049 Uiso 1 1 calc R . .
C52 C 0.5753(6) 0.4101(5) 0.5701(3) 0.054(2) Uani 1 1 d . . .
H52a H 0.6250 0.4389 0.5798 0.081 Uiso 1 1 calc R . .
H52b H 0.5343 0.4299 0.5414 0.081 Uiso 1 1 calc R . .
H52c H 0.5976 0.3708 0.5538 0.081 Uiso 1 1 calc R . .
C53 C 0.2134(5) 0.1570(3) 0.9093(4) 0.0433(18) Uani 1 1 d . . .
H53a H 0.2444 0.1170 0.9017 0.058 Uiso 1 1 calc R . .
H53b H 0.1527 0.1463 0.9204 0.058 Uiso 1 1 calc R . .
C54 C 0.2626(6) 0.1919(4) 0.9609(4) 0.051(2) Uani 1 1 d . . .
H54a H 0.3242 0.1999 0.9514 0.077 Uiso 1 1 calc R . .
H54b H 0.2616 0.1658 0.9959 0.077 Uiso 1 1 calc R . .
H54c H 0.2334 0.2321 0.9681 0.077 Uiso 1 1 calc R . .
C55 C 0.1378(5) 0.2421(4) 0.8556(4) 0.0425(18) Uani 1 1 d . . .
H55a H 0.1528 0.2739 0.8865 0.057 Uiso 1 1 calc R . .
H55b H 0.0809 0.2217 0.8644 0.057 Uiso 1 1 calc R . .
C56 C 0.1287(5) 0.2743(4) 0.7965(3) 0.0406(16) Uani 1 1 d . . .
H56a H 0.1862 0.2920 0.7869 0.061 Uiso 1 1 calc R . .
H56b H 0.0851 0.3082 0.7981 0.061 Uiso 1 1 calc R . .
H56c H 0.1089 0.2433 0.7666 0.061 Uiso 1 1 calc R . .
C58 C 0.5238(8) -0.1011(5) 0.5586(5) 0.086(3) Uani 1 1 d DU . .
H58a H 0.5407 -0.0917 0.5189 0.129 Uiso 0.40 1 calc PR A 1
H58b H 0.4764 -0.1330 0.5570 0.129 Uiso 0.40 1 calc PR A 1
H58c H 0.5753 -0.1172 0.5813 0.129 Uiso 0.40 1 calc PR A 1
H58a* H 0.5532 -0.0898 0.5230 0.129 Uiso 0.60 1 calc PR A 2
H58b* H 0.4863 -0.1385 0.5510 0.129 Uiso 0.60 1 calc PR A 2
H58c* H 0.5686 -0.1103 0.5897 0.129 Uiso 0.60 1 calc PR A 2
C57 C 0.4912(16) -0.0410(7) 0.5874(9) 0.053(5) Uani 0.40 1 d PDU B 1
H57a H 0.5433 -0.0159 0.6021 0.070 Uiso 0.40 1 calc PR B 1
H57b H 0.4588 -0.0156 0.5573 0.070 Uiso 0.40 1 calc PR B 1
C59 C 0.3791(11) -0.1029(6) 0.6626(8) 0.043(4) Uani 0.40 1 d PDU B 1
H59a H 0.3957 -0.1058 0.7048 0.058 Uiso 0.40 1 calc PR B 1
H59b H 0.3935 -0.1437 0.6441 0.058 Uiso 0.40 1 calc PR B 1
C60 C 0.2784(14) -0.092(3) 0.6544(17) 0.063(10) Uani 0.40 1 d PDU B 1
H60a H 0.2462 -0.1261 0.6722 0.095 Uiso 0.40 1 calc PR B 1
H60b H 0.2615 -0.0897 0.6127 0.095 Uiso 0.40 1 calc PR B 1
H60c H 0.2638 -0.0515 0.6732 0.095 Uiso 0.40 1 calc PR B 1
C61 C 0.7830(14) 0.1029(7) 0.9224(5) 0.064(5) Uani 0.50 1 d PDU C 1
H61a H 0.8190 0.0723 0.9456 0.085 Uiso 0.50 1 calc PR C 1
H61b H 0.7197 0.0962 0.9302 0.085 Uiso 0.50 1 calc PR C 1
C63 C 0.8889(9) 0.0728(11) 0.8579(6) 0.077(5) Uani 0.50 1 d PDU C 1
H63a H 0.8977 0.0376 0.8856 0.102 Uiso 0.50 1 calc PR C 1
H63b H 0.9298 0.1075 0.8705 0.102 Uiso 0.50 1 calc PR C 1
C57* C 0.4661(11) -0.0457(5) 0.5775(4) 0.065(4) Uani 0.60 1 d PDU B 2
H57a* H 0.5015 -0.0062 0.5762 0.086 Uiso 0.60 1 calc PR B 2
H57b* H 0.4151 -0.0417 0.5490 0.086 Uiso 0.60 1 calc PR B 2
C59* C 0.3522(8) -0.0896(6) 0.6178(5) 0.045(3) Uani 0.60 1 d PDU B 2
H59a* H 0.3697 -0.1317 0.6036 0.060 Uiso 0.60 1 calc PR B 2
H59b* H 0.3179 -0.0680 0.5861 0.060 Uiso 0.60 1 calc PR B 2
C60* C 0.2969(14) -0.0960(13) 0.6717(8) 0.047(4) Uani 0.60 1 d PDU B 2
H60a* H 0.2431 -0.1206 0.6615 0.070 Uiso 0.60 1 calc PR B 2
H60b* H 0.2805 -0.0539 0.6854 0.070 Uiso 0.60 1 calc PR B 2
H60c* H 0.3318 -0.1174 0.7027 0.070 Uiso 0.60 1 calc PR B 2
C61* C 0.8639(8) 0.1321(8) 0.8943(7) 0.065(5) Uani 0.50 1 d PDU C 2
H61a* H 0.8967 0.1610 0.8693 0.086 Uiso 0.50 1 calc PR C 2
H61b* H 0.9068 0.1039 0.9149 0.086 Uiso 0.50 1 calc PR C 2
C63* C 0.8338(10) 0.0349(6) 0.8342(6) 0.067(4) Uani 0.50 1 d PDU C 2
H63a* H 0.7866 0.0122 0.8108 0.089 Uiso 0.50 1 calc PR C 2
H63b* H 0.8546 0.0071 0.8665 0.089 Uiso 0.50 1 calc PR C 2
C64 C 0.9107(8) 0.0501(5) 0.7960(4) 0.087(3) Uani 1 1 d DU . .
H64a H 0.9722 0.0358 0.7964 0.130 Uiso 0.50 1 calc PR C 1
H64b H 0.9028 0.0851 0.7685 0.130 Uiso 0.50 1 calc PR C 1
H64c H 0.8709 0.0152 0.7837 0.130 Uiso 0.50 1 calc PR C 1
H64a* H 0.9341 0.0109 0.7803 0.130 Uiso 0.50 1 calc PR C 2
H64b* H 0.9576 0.0722 0.8193 0.130 Uiso 0.50 1 calc PR C 2
H64c* H 0.8897 0.0771 0.7637 0.130 Uiso 0.50 1 calc PR C 2
C62 C 0.8112(7) 0.1697(5) 0.9383(4) 0.073(3) Uani 1 1 d D . .
H62a H 0.8029 0.1774 0.9798 0.110 Uiso 0.50 1 calc PR C 1
H62b H 0.7753 0.1994 0.9149 0.110 Uiso 0.50 1 calc PR C 1
H62c H 0.8739 0.1757 0.9304 0.110 Uiso 0.50 1 calc PR C 1
H62a* H 0.8522 0.1956 0.9631 0.110 Uiso 0.50 1 calc PR C 2
H62b* H 0.7791 0.1404 0.9625 0.110 Uiso 0.50 1 calc PR C 2
H62c* H 0.7689 0.1972 0.9172 0.110 Uiso 0.50 1 calc PR C 2
Li1 Li 0.5358(8) 0.2950(5) 0.7144(5) 0.030(2) Uani 1 1 d . B .
Li2 Li 0.2949(8) 0.1788(5) 0.7954(5) 0.034(2) Uani 1 1 d . B .
Li3 Li 0.4564(9) 0.0116(5) 0.6997(5) 0.037(3) Uani 1 1 d . B .
Li4 Li 0.6970(8) 0.1272(5) 0.8115(5) 0.032(2) Uani 1 1 d . B .
Ce1' Ce 0.97748(2) 0.655175(15) 0.751937(14) 0.02148(7) Uani 1 1 d . D .
Cl1' Cl 0.6607(2) 0.60537(14) 0.47834(14) 0.0949(11) Uani 1 1 d . E .
Cl2' Cl 0.90677(13) 0.32421(8) 0.88354(8) 0.0411(4) Uani 1 1 d . . .
Cl4' Cl 0.50789(13) 0.72820(10) 0.60443(11) 0.0543(5) Uani 1 1 d . . .
Cl5' Cl 1.29436(16) 0.71966(13) 0.50209(9) 0.0643(7) Uani 1 1 d . D .
Cl6' Cl 1.12820(14) 0.99480(9) 0.88440(9) 0.0464(4) Uani 1 1 d . . .
Cl7' Cl 1.43018(12) 0.56346(9) 0.60310(9) 0.0459(4) Uani 1 1 d . D .
Cl8' Cl 1.10854(16) 0.39622(10) 0.98406(9) 0.0559(6) Uani 1 1 d . . .
O1' O 0.6804(3) 0.6088(2) 0.8453(2) 0.0332(10) Uani 1 1 d . . .
O2' O 0.8998(3) 0.8756(2) 0.6648(2) 0.0356(10) Uani 1 1 d . . .
O3' O 1.2771(3) 0.6948(2) 0.85902(19) 0.0285(9) Uani 1 1 d . . .
O4' O 1.0168(3) 0.4483(2) 0.6335(2) 0.0400(11) Uani 1 1 d DU . .
N1' N 0.8983(3) 0.5722(2) 0.6957(2) 0.0241(10) Uani 1 1 d . . .
N2' N 0.8602(4) 0.5713(2) 0.7537(2) 0.0240(10) Uani 1 1 d . D .
N3' N 0.8607(4) 0.7091(2) 0.8052(2) 0.0254(10) Uani 1 1 d . . .
N4' N 0.8587(4) 0.7339(2) 0.7451(2) 0.0242(10) Uani 1 1 d . D .
N5' N 1.0489(3) 0.7417(2) 0.7008(2) 0.0225(9) Uani 1 1 d . . .
N6' N 1.0900(3) 0.7403(2) 0.7612(2) 0.0225(10) Uani 1 1 d . D .
N7' N 1.0963(3) 0.5776(2) 0.7370(2) 0.0210(10) Uani 1 1 d . . .
N8' N 1.1024(3) 0.5983(2) 0.7989(2) 0.0224(10) Uani 1 1 d . D .
C1' C 0.8371(4) 0.5817(3) 0.6473(3) 0.0273(13) Uani 1 1 d . E .
C2' C 0.8731(5) 0.6021(3) 0.5940(3) 0.0305(13) Uani 1 1 d . . .
H2' H 0.9346 0.6116 0.5938 0.041 Uiso 1 1 calc R E .
C3' C 0.8201(6) 0.6086(4) 0.5418(3) 0.0435(17) Uani 1 1 d . E .
H3' H 0.8449 0.6210 0.5065 0.058 Uiso 1 1 calc R . .
C4' C 0.7280(6) 0.5956(4) 0.5446(4) 0.052(2) Uani 1 1 d . . .
C5' C 0.6903(6) 0.5769(4) 0.5963(5) 0.056(2) Uani 1 1 d . E .
H5' H 0.6284 0.5689 0.5969 0.075 Uiso 1 1 calc R . .
C6' C 0.7445(5) 0.5701(3) 0.6473(4) 0.0367(15) Uani 1 1 d . . .
H6' H 0.7188 0.5576 0.6823 0.049 Uiso 1 1 calc R E .
C7' C 0.8711(4) 0.5115(3) 0.7821(3) 0.0234(11) Uani 1 1 d . . .
C8' C 0.8797(4) 0.4535(3) 0.7516(3) 0.0242(12) Uani 1 1 d . D .
H8' H 0.8793 0.4530 0.7102 0.032 Uiso 1 1 calc R . .
C9' C 0.8889(4) 0.3957(3) 0.7834(3) 0.0289(13) Uani 1 1 d . . .
H9' H 0.8942 0.3569 0.7629 0.038 Uiso 1 1 calc R E .
C10' C 0.8901(4) 0.3960(3) 0.8439(3) 0.0312(13) Uani 1 1 d . E .
C11' C 0.8802(4) 0.4525(3) 0.8762(3) 0.0289(13) Uani 1 1 d . . .
H11' H 0.8803 0.4521 0.9176 0.038 Uiso 1 1 calc R E .
C12' C 0.8702(4) 0.5096(3) 0.8451(3) 0.0274(12) Uani 1 1 d . E .
H12' H 0.8627 0.5478 0.8662 0.036 Uiso 1 1 calc R . .
Cl3' Cl 0.9420(9) 0.9092(5) 0.9905(5) 0.078(4) Uani 0.55 1 d PGU D 1
C16' C 0.9168(6) 0.8513(4) 0.9355(4) 0.040(3) Uani 0.55 1 d PGU D 1
C15' C 0.9349(12) 0.7866(4) 0.9472(5) 0.043(3) Uani 0.55 1 d PGU D 1
H15' H 0.9601 0.7744 0.9841 0.057 Uiso 0.55 1 calc PR D 1
C14' C 0.9145(14) 0.7405(5) 0.9029(6) 0.027(3) Uani 0.55 1 d PGU D 1
H14' H 0.9263 0.6973 0.9103 0.036 Uiso 0.55 1 calc PR D 1
C13' C 0.8766(11) 0.7588(6) 0.8475(5) 0.021(3) Uani 0.55 1 d PGU D 1
C18' C 0.8590(10) 0.8238(7) 0.8365(5) 0.027(3) Uani 0.55 1 d PGU D 1
H18' H 0.8337 0.8360 0.7996 0.036 Uiso 0.55 1 calc PR D 1
C17' C 0.8789(9) 0.8704(6) 0.8803(5) 0.038(3) Uani 0.55 1 d PGU D 1
H17' H 0.8672 0.9137 0.8729 0.051 Uiso 0.55 1 calc PR D 1
Cl3" Cl 0.9693(10) 0.8912(6) 1.0012(6) 0.087(5) Uani 0.45 1 d PGU D 2
C16" C 0.9353(7) 0.8373(5) 0.9444(5) 0.040(4) Uani 0.45 1 d PGU D 2
C15" C 0.9373(15) 0.7712(5) 0.9554(6) 0.037(4) Uani 0.45 1 d PGU D 2
H15" H 0.9566 0.7559 0.9926 0.049 Uiso 0.45 1 calc PR D 2
C14" C 0.9100(17) 0.7284(6) 0.9096(8) 0.028(4) Uani 0.45 1 d PGU D 2
H14" H 0.9111 0.6842 0.9165 0.038 Uiso 0.45 1 calc PR D 2
C13" C 0.8811(14) 0.7512(9) 0.8537(8) 0.030(5) Uani 0.45 1 d PGU D 2
C18" C 0.8795(15) 0.8175(9) 0.8435(7) 0.029(4) Uani 0.45 1 d PGU D 2
H18" H 0.8603 0.8328 0.8063 0.039 Uiso 0.45 1 calc PR D 2
C17" C 0.9066(12) 0.8610(7) 0.8888(6) 0.040(4) Uani 0.45 1 d PGU D 2
H17" H 0.9055 0.9051 0.8819 0.053 Uiso 0.45 1 calc PR D 2
C19' C 0.7736(4) 0.7311(2) 0.7153(3) 0.0235(11) Uani 1 1 d . . .
C20' C 0.6912(4) 0.7271(3) 0.7425(3) 0.0284(13) Uani 1 1 d . D .
H20' H 0.6907 0.7252 0.7838 0.038 Uiso 1 1 calc R . .
C21' C 0.6098(4) 0.7259(3) 0.7087(3) 0.0343(14) Uani 1 1 d . . .
H21' H 0.5554 0.7224 0.7275 0.046 Uiso 1 1 calc R D .
C22' C 0.6094(5) 0.7297(3) 0.6486(3) 0.0346(15) Uani 1 1 d . D .
C23' C 0.6897(4) 0.7342(3) 0.6194(3) 0.0316(14) Uani 1 1 d . . .
H23' H 0.6885 0.7364 0.5780 0.042 Uiso 1 1 calc R D .
C24' C 0.7708(4) 0.7353(3) 0.6521(3) 0.0269(12) Uani 1 1 d . D .
H24' H 0.8246 0.7388 0.6326 0.036 Uiso 1 1 calc R . .
C25' C 1.1089(4) 0.7349(2) 0.6558(2) 0.0200(11) Uani 1 1 d . D .
C26' C 1.0736(5) 0.7280(3) 0.5968(3) 0.0293(13) Uani 1 1 d . . .
H26' H 1.0112 0.7263 0.5894 0.039 Uiso 1 1 calc R D .
C27' C 1.1291(5) 0.7239(3) 0.5503(3) 0.0367(16) Uani 1 1 d . D .
H27' H 1.1045 0.7199 0.5116 0.049 Uiso 1 1 calc R . .
C28' C 1.2216(5) 0.7255(3) 0.5608(3) 0.0393(17) Uani 1 1 d . . .
C29' C 1.2585(5) 0.7325(3) 0.6177(3) 0.0339(15) Uani 1 1 d . D .
H29' H 1.3210 0.7341 0.6244 0.045 Uiso 1 1 calc R . .
C30' C 1.2031(4) 0.7371(3) 0.6647(3) 0.0258(12) Uani 1 1 d . . .
H30' H 1.2288 0.7417 0.7032 0.034 Uiso 1 1 calc R D .
C31' C 1.0984(4) 0.8011(3) 0.7880(3) 0.0224(11) Uani 1 1 d . . .
C32' C 1.1112(4) 0.8054(3) 0.8508(3) 0.0274(13) Uani 1 1 d . D .
H32' H 1.1131 0.7678 0.8730 0.036 Uiso 1 1 calc R . .
C33' C 1.1208(5) 0.8647(3) 0.8799(3) 0.0321(14) Uani 1 1 d . . .
H33' H 1.1278 0.8666 0.9212 0.043 Uiso 1 1 calc R D .
C34' C 1.1200(5) 0.9202(3) 0.8474(3) 0.0318(14) Uani 1 1 d . D .
C35' C 1.1099(4) 0.9184(3) 0.7854(3) 0.0307(13) Uani 1 1 d . . .
H35' H 1.1099 0.9564 0.7638 0.041 Uiso 1 1 calc R D .
C36' C 1.1001(4) 0.8592(3) 0.7564(3) 0.0240(11) Uani 1 1 d . D .
H36' H 1.0944 0.8581 0.7150 0.032 Uiso 1 1 calc R . .
C37' C 1.1778(4) 0.5792(3) 0.7092(3) 0.0242(12) Uani 1 1 d . D .
C38' C 1.1726(4) 0.5742(3) 0.6457(3) 0.0265(12) Uani 1 1 d . . .
H38' H 1.1163 0.5739 0.6254 0.035 Uiso 1 1 calc R D .
C39' C 1.2508(5) 0.5699(3) 0.6134(3) 0.0310(14) Uani 1 1 d . D .
H39' H 1.2469 0.5662 0.5721 0.041 Uiso 1 1 calc R . .
C40' C 1.3332(4) 0.5711(3) 0.6442(3) 0.0301(14) Uani 1 1 d . . .
C41' C 1.3407(4) 0.5771(3) 0.7048(3) 0.0306(13) Uani 1 1 d . D .
H41' H 1.3976 0.5793 0.7243 0.041 Uiso 1 1 calc R . .
C42' C 1.2629(4) 0.5799(3) 0.7374(3) 0.0266(13) Uani 1 1 d . . .
H42' H 1.2685 0.5823 0.7787 0.035 Uiso 1 1 calc R D .
C43' C 1.1004(4) 0.5492(3) 0.8400(2) 0.0212(11) Uani 1 1 d . . .
C44' C 1.1228(4) 0.4841(3) 0.8278(3) 0.0257(12) Uani 1 1 d . D .
H44' H 1.1362 0.4722 0.7893 0.034 Uiso 1 1 calc R . .
C45' C 1.1251(5) 0.4389(3) 0.8714(3) 0.0302(13) Uani 1 1 d . . .
H45' H 1.1401 0.3966 0.8625 0.040 Uiso 1 1 calc R D .
C46' C 1.1049(5) 0.4558(3) 0.9286(3) 0.0343(15) Uani 1 1 d . D .
C47' C 1.0836(5) 0.5168(3) 0.9432(3) 0.0348(15) Uani 1 1 d . . .
H47' H 1.0707 0.5272 0.9821 0.046 Uiso 1 1 calc R D .
C48' C 1.0809(4) 0.5641(3) 0.8996(3) 0.0267(12) Uani 1 1 d . D .
H48' H 1.0660 0.6061 0.9097 0.036 Uiso 1 1 calc R . .
C49' C 0.6902(5) 0.6111(4) 0.9093(3) 0.0402(16) Uani 1 1 d . . .
H49a' H 0.6480 0.6421 0.9241 0.053 Uiso 1 1 calc R . .
H49b' H 0.7509 0.6258 0.9211 0.053 Uiso 1 1 calc R . .
C50' C 0.6733(6) 0.5458(4) 0.9375(4) 0.0495(19) Uani 1 1 d . . .
H50a' H 0.6102 0.5348 0.9324 0.074 Uiso 1 1 calc R . .
H50b' H 0.6904 0.5480 0.9793 0.074 Uiso 1 1 calc R . .
H50c' H 0.7085 0.5136 0.9188 0.074 Uiso 1 1 calc R . .
C51' C 0.5907(5) 0.5920(3) 0.8214(3) 0.0367(15) Uani 1 1 d . . .
H51a' H 0.5754 0.5489 0.8342 0.049 Uiso 1 1 calc R . .
H51b' H 0.5906 0.5914 0.7783 0.049 Uiso 1 1 calc R . .
C52' C 0.5192(5) 0.6383(3) 0.8408(3) 0.0350(14) Uani 1 1 d . . .
H52a' H 0.5097 0.6323 0.8823 0.053 Uiso 1 1 calc R . .
H52b' H 0.4636 0.6301 0.8180 0.053 Uiso 1 1 calc R . .
H52c' H 0.5389 0.6817 0.8344 0.053 Uiso 1 1 calc R . .
C53' C 0.9566(5) 0.9259(3) 0.6402(4) 0.0423(17) Uani 1 1 d . . .
H53a' H 0.9937 0.9464 0.6719 0.056 Uiso 1 1 calc R . .
H53b' H 0.9189 0.9585 0.6211 0.056 Uiso 1 1 calc R . .
C54' C 1.0153(6) 0.8959(4) 0.5961(3) 0.0444(17) Uani 1 1 d . . .
H54a' H 1.0511 0.8629 0.6151 0.067 Uiso 1 1 calc R . .
H54b' H 1.0545 0.9282 0.5808 0.067 Uiso 1 1 calc R . .
H54c' H 0.9782 0.8774 0.5641 0.067 Uiso 1 1 calc R . .
C55' C 0.8129(5) 0.9006(4) 0.6773(4) 0.0433(17) Uani 1 1 d . . .
H55a' H 0.8205 0.9420 0.6973 0.058 Uiso 1 1 calc R . .
H55b' H 0.7834 0.8715 0.7039 0.058 Uiso 1 1 calc R . .
C56' C 0.7524(6) 0.9086(4) 0.6199(4) 0.054(2) Uani 1 1 d . . .
H56a' H 0.7846 0.9328 0.5915 0.081 Uiso 1 1 calc R . .
H56b' H 0.6983 0.9311 0.6291 0.081 Uiso 1 1 calc R . .
H56c' H 0.7366 0.8670 0.6035 0.081 Uiso 1 1 calc R . .
C57' C 1.2788(5) 0.6553(3) 0.9120(3) 0.0316(14) Uani 1 1 d . . .
H57a' H 1.3411 0.6452 0.9235 0.042 Uiso 1 1 calc R . .
H57b' H 1.2471 0.6151 0.9028 0.042 Uiso 1 1 calc R . .
C58' C 1.2359(6) 0.6876(4) 0.9640(3) 0.0468(19) Uani 1 1 d . . .
H58a' H 1.2727 0.7236 0.9777 0.070 Uiso 1 1 calc R . .
H58b' H 1.2310 0.6573 0.9957 0.070 Uiso 1 1 calc R . .
H58c' H 1.1767 0.7025 0.9515 0.070 Uiso 1 1 calc R . .
C59' C 1.3397(5) 0.7474(3) 0.8637(3) 0.0334(14) Uani 1 1 d . . .
H59a' H 1.3966 0.7332 0.8823 0.044 Uiso 1 1 calc R . .
H59b' H 1.3160 0.7813 0.8883 0.044 Uiso 1 1 calc R . .
C60' C 1.3546(5) 0.7724(3) 0.8028(3) 0.0383(15) Uani 1 1 d . . .
H60a' H 1.3668 0.7371 0.7767 0.057 Uiso 1 1 calc R . .
H60b' H 1.4052 0.8018 0.8047 0.057 Uiso 1 1 calc R . .
H60c' H 1.3014 0.7945 0.7880 0.057 Uiso 1 1 calc R . .
C61' C 0.9342(10) 0.4309(14) 0.5980(7) 0.062(6) Uani 0.50 1 d PDU E 1
H61a' H 0.8846 0.4561 0.6121 0.082 Uiso 0.50 1 calc PR E 1
H61b' H 0.9203 0.3859 0.6049 0.082 Uiso 0.50 1 calc PR E 1
C62' C 0.9385(16) 0.4408(10) 0.5317(7) 0.073(6) Uani 0.50 1 d PDU E 1
H62a' H 0.8820 0.4280 0.5121 0.110 Uiso 0.50 1 calc PR E 1
H62b' H 0.9864 0.4154 0.5168 0.110 Uiso 0.50 1 calc PR E 1
H62c' H 0.9499 0.4855 0.5240 0.110 Uiso 0.50 1 calc PR E 1
C64' C 1.1432(19) 0.406(3) 0.6781(8) 0.050(7) Uani 0.50 1 d PDU E 1
H64a' H 1.1968 0.3805 0.6742 0.074 Uiso 0.50 1 calc PR E 1
H64b' H 1.1051 0.3852 0.7058 0.074 Uiso 0.50 1 calc PR E 1
H64c' H 1.1596 0.4480 0.6922 0.074 Uiso 0.50 1 calc PR E 1
C61" C 0.9574(15) 0.4444(12) 0.5803(7) 0.078(6) Uani 0.50 1 d PDU E 2
H61a" H 0.9931 0.4395 0.5456 0.104 Uiso 0.50 1 calc PR E 2
H61b" H 0.9232 0.4839 0.5760 0.104 Uiso 0.50 1 calc PR E 2
C62" C 0.8927(14) 0.3877(11) 0.5839(10) 0.092(7) Uani 0.50 1 d PDU E 2
H62a" H 0.8538 0.3857 0.5484 0.139 Uiso 0.50 1 calc PR E 2
H62b" H 0.8568 0.3929 0.6179 0.139 Uiso 0.50 1 calc PR E 2
H62c" H 0.9266 0.3486 0.5875 0.139 Uiso 0.50 1 calc PR E 2
C64" C 1.1635(16) 0.404(2) 0.6688(9) 0.039(5) Uani 0.50 1 d PDU E 2
H64a" H 1.2123 0.3780 0.6562 0.059 Uiso 0.50 1 calc PR E 2
H64b" H 1.1368 0.3844 0.7023 0.059 Uiso 0.50 1 calc PR E 2
H64c" H 1.1862 0.4462 0.6802 0.059 Uiso 0.50 1 calc PR E 2
C63' C 1.0931(5) 0.4101(4) 0.6185(4) 0.0529(19) Uani 1 1 d DU E .
H63a' H 1.1292 0.4316 0.5897 0.070 Uiso 0.50 1 calc PR F 1
H63b' H 1.0745 0.3680 0.6032 0.070 Uiso 0.50 1 calc PR F 1
H63a" H 1.1209 0.4294 0.5847 0.070 Uiso 0.50 1 calc PR F 2
H63b" H 1.0720 0.3674 0.6066 0.070 Uiso 0.50 1 calc PR F 2
Li1' Li 0.7775(7) 0.6319(5) 0.7961(5) 0.029(2) Uani 1 1 d . D .
Li2' Li 0.9423(7) 0.7995(5) 0.7065(5) 0.028(2) Uani 1 1 d . D .
Li3' Li 1.1815(8) 0.6778(5) 0.7989(5) 0.029(2) Uani 1 1 d . D .
Li4' Li 1.0071(7) 0.5143(5) 0.6949(5) 0.028(2) Uani 1 1 d . D .

loop_
_atom_site_aniso_label
_atom_site_aniso_U_11
_atom_site_aniso_U_22
_atom_site_aniso_U_33
_atom_site_aniso_U_23
_atom_site_aniso_U_13
_atom_site_aniso_U_12
Ce1 0.02286(16) 0.01639(14) 0.02969(16) 0.00401(11) 0.00394(13) -0.00028(12)
Cl1 0.0500(10) 0.0472(9) 0.0274(7) -0.0077(7) -0.0044(7) 0.0172(8)
Cl2 0.0287(10) 0.0796(15) 0.0737(13) 0.0062(11) 0.0204(9) 0.0036(9)
Cl3 0.0351(9) 0.0621(11) 0.0326(8) 0.0061(7) -0.0084(7) -0.0040(8)
Cl4 0.0425(9) 0.0220(7) 0.0432(9) -0.0064(6) -0.0047(7) 0.0033(6)
Cl5 0.0971(18) 0.0433(11) 0.0443(10) 0.0242(9) -0.0008(11) -0.0140(11)
Cl6 0.0299(9) 0.0526(10) 0.0590(11) 0.0134(8) -0.0087(8) -0.0052(7)
Cl7 0.0695(13) 0.0237(7) 0.0381(9) 0.0089(6) 0.0053(8) -0.0001(7)
Cl8 0.0361(10) 0.0833(14) 0.0321(8) 0.0052(8) 0.0119(7) -0.0012(9)
O1 0.025(2) 0.026(2) 0.038(2) 0.0089(17) -0.0008(18) -0.0044(17)
O2 0.035(3) 0.025(2) 0.040(3) 0.0027(18) 0.016(2) -0.0001(19)
O3 0.042(3) 0.032(2) 0.053(3) 0.001(2) 0.000(2) -0.003(2)
O4 0.054(3) 0.046(3) 0.044(3) 0.005(2) -0.008(2) 0.017(3)
N1 0.028(3) 0.023(2) 0.022(2) 0.0026(18) 0.0022(19) 0.0028(19)
N2 0.019(2) 0.021(2) 0.021(2) 0.0046(17) 0.0006(17) -0.0023(17)
N3 0.022(2) 0.023(2) 0.023(2) 0.0007(18) 0.0042(18) -0.0007(18)
N4 0.023(2) 0.018(2) 0.020(2) 0.0053(17) 0.0029(18) 0.0001(18)
N5 0.030(3) 0.020(2) 0.020(2) 0.0015(18) 0.0052(19) 0.0015(19)
N6 0.028(3) 0.027(3) 0.024(3) 0.000(2) 0.007(2) 0.000(2)
N7 0.031(3) 0.020(2) 0.024(2) 0.0041(19) -0.002(2) 0.006(2)
N8 0.024(3) 0.026(2) 0.021(2) 0.0038(18) 0.0024(18) 0.0037(19)
C1 0.024(3) 0.028(3) 0.022(3) 0.005(2) -0.002(2) 0.004(2)
C2 0.033(3) 0.032(3) 0.023(3) 0.007(2) -0.001(2) 0.002(3)
C3 0.035(4) 0.044(4) 0.022(3) 0.006(3) 0.003(2) 0.007(3)
C4 0.034(4) 0.037(3) 0.026(3) -0.004(2) -0.002(3) 0.014(3)
C5 0.040(4) 0.025(3) 0.027(3) 0.000(2) -0.009(3) 0.001(3)
C6 0.027(3) 0.033(3) 0.026(3) 0.002(2) 0.002(2) -0.004(2)
C7 0.024(3) 0.020(3) 0.022(3) -0.002(2) 0.000(2) -0.001(2)
C8 0.023(3) 0.024(3) 0.026(3) -0.002(2) -0.003(2) -0.003(2)
C9 0.021(3) 0.023(3) 0.041(3) -0.002(2) 0.001(2) 0.000(2)
C10 0.022(3) 0.029(3) 0.047(4) -0.003(3) 0.010(3) 0.000(2)
C11 0.030(3) 0.027(3) 0.038(3) -0.001(3) 0.007(3) -0.001(2)
C12 0.026(3) 0.018(3) 0.026(3) 0.000(2) 0.005(2) 0.001(2)
C13 0.019(3) 0.018(3) 0.028(3) 0.001(2) 0.002(2) 0.002(2)
C14 0.026(3) 0.024(3) 0.026(3) 0.000(2) 0.003(2) 0.002(2)
C15 0.033(3) 0.033(3) 0.024(3) 0.003(2) 0.007(2) 0.006(3)
C16 0.027(3) 0.033(3) 0.028(3) 0.006(2) -0.007(2) -0.001(2)
C17 0.018(3) 0.029(3) 0.030(3) 0.006(2) 0.000(2) 0.001(2)
C18 0.024(3) 0.025(3) 0.024(3) 0.003(2) 0.004(2) -0.001(2)
C19 0.013(2) 0.018(2) 0.026(3) 0.003(2) 0.0003(19) -0.0028(19)
C20 0.019(3) 0.020(3) 0.029(3) 0.003(2) -0.001(2) 0.005(2)
C21 0.029(3) 0.018(3) 0.029(3) 0.005(2) -0.001(2) 0.001(2)
C22 0.023(3) 0.020(3) 0.038(3) -0.001(2) 0.000(2) -0.001(2)
C23 0.018(3) 0.028(3) 0.025(3) -0.004(2) 0.001(2) -0.001(2)
C24 0.025(3) 0.016(3) 0.025(3) 0.001(2) 0.003(2) 0.001(2)
C25 0.031(3) 0.021(3) 0.024(3) 0.003(2) 0.007(2) -0.003(2)
C26 0.035(3) 0.023(3) 0.028(3) -0.001(2) 0.008(2) 0.001(2)
C27 0.054(4) 0.036(4) 0.019(3) 0.001(2) 0.001(3) 0.003(3)
C28 0.054(4) 0.026(3) 0.032(3) 0.015(3) 0.007(3) -0.005(3)
C29 0.054(5) 0.021(3) 0.046(4) 0.010(3) 0.014(3) -0.006(3)
C30 0.038(4) 0.023(3) 0.031(3) 0.002(2) 0.006(3) -0.001(3)
C31 0.019(3) 0.016(3) 0.036(3) 0.005(2) 0.005(2) -0.002(2)
C32 0.027(3) 0.023(3) 0.038(3) 0.006(2) 0.004(3) 0.003(2)
C33 0.028(3) 0.023(3) 0.038(3) 0.007(2) 0.003(3) 0.003(2)
C34 0.030(3) 0.031(3) 0.039(4) 0.004(3) -0.003(3) -0.002(3)
C35 0.018(3) 0.033(3) 0.064(5) 0.007(3) 0.009(3) -0.003(2)
C36 0.038(4) 0.019(3) 0.030(3) 0.004(2) 0.007(3) -0.002(2)
C37 0.027(3) 0.023(3) 0.026(3) 0.003(2) 0.007(2) 0.000(2)
C38 0.045(4) 0.023(3) 0.026(3) -0.003(2) 0.003(3) -0.001(3)
C39 0.051(4) 0.027(3) 0.020(3) 0.002(2) 0.007(3) -0.006(3)
C40 0.043(4) 0.020(3) 0.028(3) 0.005(2) 0.004(3) 0.004(2)
C41 0.039(4) 0.022(3) 0.030(3) -0.004(2) 0.004(3) 0.005(2)
C42 0.031(3) 0.020(3) 0.023(3) -0.001(2) 0.004(2) 0.004(2)
C43 0.025(3) 0.020(3) 0.025(3) 0.000(2) 0.003(2) 0.001(2)
C44 0.027(3) 0.021(3) 0.023(3) 0.002(2) 0.005(2) 0.002(2)
C45 0.023(3) 0.031(3) 0.035(3) 0.001(3) 0.005(2) 0.006(2)
C46 0.030(3) 0.037(3) 0.027(3) -0.002(3) 0.005(2) 0.001(3)
C47 0.031(3) 0.039(3) 0.021(3) 0.003(2) 0.003(2) -0.004(3)
C48 0.027(3) 0.026(3) 0.030(3) 0.001(2) -0.001(2) -0.002(2)
C49 0.029(3) 0.021(3) 0.047(4) 0.003(3) 0.002(3) -0.005(2)
C50 0.033(4) 0.028(3) 0.054(4) -0.003(3) 0.002(3) -0.005(3)
C51 0.042(4) 0.034(3) 0.035(3) 0.010(3) 0.000(3) 0.005(3)
C52 0.054(5) 0.074(6) 0.034(4) 0.008(4) 0.005(3) 0.001(4)
C53 0.044(4) 0.030(4) 0.058(5) 0.006(3) 0.023(4) 0.007(3)
C54 0.054(5) 0.050(5) 0.052(5) 0.010(4) 0.024(4) 0.011(4)
C55 0.035(4) 0.036(4) 0.059(5) 0.002(3) 0.019(3) 0.007(3)
C56 0.034(4) 0.043(4) 0.045(4) -0.001(3) 0.005(3) 0.003(3)
C58 0.071(7) 0.131(9) 0.057(6) -0.028(6) 0.013(5) -0.016(6)
C57 0.052(6) 0.055(6) 0.051(6) 0.002(4) -0.001(4) -0.003(4)
C59 0.057(10) 0.014(6) 0.059(11) -0.001(6) -0.002(8) -0.002(6)
C60 0.055(10) 0.055(18) 0.08(2) 0.011(18) 0.025(14) -0.010(12)
C61 0.066(10) 0.079(12) 0.045(7) 0.001(8) -0.004(7) -0.036(9)
C63 0.075(9) 0.078(11) 0.076(9) -0.018(9) -0.018(8) 0.035(10)
C57* 0.135(12) 0.035(6) 0.022(5) -0.006(4) -0.010(7) -0.039(6)
C59* 0.061(8) 0.040(6) 0.034(6) -0.005(5) -0.001(5) -0.013(5)
C60* 0.071(10) 0.020(7) 0.052(10) 0.002(7) 0.026(8) 0.000(7)
C61* 0.057(10) 0.076(10) 0.059(10) -0.019(8) -0.013(8) 0.019(8)
C63* 0.088(10) 0.056(8) 0.054(9) -0.007(6) -0.028(7) 0.054(8)
C64 0.087(7) 0.090(7) 0.081(7) -0.050(6) -0.025(5) 0.036(6)
C62 0.084(7) 0.072(6) 0.066(6) 0.020(5) 0.022(5) 0.034(6)
Li1 0.032(6) 0.025(5) 0.032(5) 0.006(4) -0.003(4) -0.005(4)
Li2 0.043(7) 0.017(5) 0.044(6) 0.000(4) 0.006(5) 0.001(4)
Li3 0.042(7) 0.028(5) 0.040(6) 0.000(4) -0.006(5) 0.002(5)
Li4 0.030(6) 0.035(6) 0.032(5) 0.002(4) -0.008(4) 0.003(4)
Ce1' 0.02143(16) 0.01812(14) 0.02501(15) 0.00323(11) 0.00163(13) 0.00085(13)
Cl1' 0.105(2) 0.0831(18) 0.0890(19) 0.0003(15) -0.0692(19) 0.0096(16)
Cl2' 0.0513(11) 0.0312(8) 0.0404(9) 0.0081(7) -0.0043(7) 0.0031(7)
Cl4' 0.0261(9) 0.0565(11) 0.0790(14) 0.0123(10) -0.0123(8) -0.0040(8)
Cl5' 0.0622(14) 0.0946(17) 0.0394(10) 0.0185(10) 0.0267(9) 0.0348(12)
Cl6' 0.0567(12) 0.0327(9) 0.0499(10) -0.0148(7) 0.0080(9) -0.0083(8)
Cl7' 0.0344(9) 0.0416(9) 0.0640(12) 0.0037(8) 0.0250(8) 0.0027(7)
Cl8' 0.0669(14) 0.0550(12) 0.0444(10) 0.0321(9) -0.0137(9) -0.0139(10)
O1' 0.025(2) 0.035(2) 0.041(3) 0.0031(19) 0.0118(19) -0.0036(18)
O2' 0.028(2) 0.032(2) 0.047(3) 0.014(2) 0.005(2) 0.0072(19)
O3' 0.025(2) 0.027(2) 0.033(2) 0.0024(17) -0.0077(17) -0.0016(17)
O4' 0.045(3) 0.030(2) 0.046(3) -0.003(2) 0.010(2) 0.004(2)
N1' 0.021(2) 0.026(2) 0.026(2) 0.0022(19) 0.0046(19) 0.0005(19)
N2' 0.025(3) 0.022(2) 0.026(2) -0.0005(19) 0.003(2) -0.0003(19)
N3' 0.033(3) 0.019(2) 0.025(2) 0.0044(18) 0.009(2) 0.002(2)
N4' 0.027(3) 0.026(2) 0.020(2) 0.0029(19) 0.0059(19) 0.003(2)
N5' 0.022(2) 0.023(2) 0.022(2) 0.0060(17) 0.0006(19) 0.0020(19)
N6' 0.018(2) 0.025(2) 0.024(2) 0.0075(19) -0.0025(18) -0.0029(18)
N7' 0.023(2) 0.022(2) 0.018(2) 0.0010(18) 0.0001(18) 0.0003(19)
N8' 0.026(3) 0.019(2) 0.022(2) 0.0018(18) 0.0003(19) 0.0042(19)
C1' 0.033(3) 0.015(3) 0.034(3) 0.002(2) 0.000(3) 0.004(2)
C2' 0.033(3) 0.032(3) 0.027(3) -0.007(2) 0.000(2) 0.002(3)
C3' 0.053(5) 0.042(4) 0.035(4) -0.003(3) -0.003(3) 0.010(3)
C4' 0.054(5) 0.045(4) 0.052(5) -0.001(4) -0.030(4) 0.004(4)
C5' 0.034(4) 0.040(4) 0.093(7) -0.003(4) -0.018(4) -0.008(3)
C6' 0.028(3) 0.023(3) 0.059(5) 0.002(3) -0.003(3) -0.002(2)
C7' 0.022(3) 0.019(3) 0.029(3) 0.001(2) 0.002(2) 0.000(2)
C8' 0.020(3) 0.026(3) 0.026(3) -0.003(2) -0.003(2) -0.003(2)
C9' 0.032(3) 0.018(3) 0.036(3) -0.005(2) -0.002(3) -0.001(2)
C10' 0.030(3) 0.020(3) 0.044(4) 0.005(2) 0.002(3) -0.001(2)
C11' 0.029(3) 0.033(3) 0.025(3) -0.001(2) 0.005(2) -0.005(2)
C12' 0.030(3) 0.026(3) 0.027(3) -0.004(2) 0.000(2) 0.001(2)
Cl3' 0.131(11) 0.062(4) 0.042(3) -0.026(3) 0.040(5) -0.055(5)
C16' 0.038(8) 0.037(6) 0.047(7) -0.013(5) 0.017(6) -0.012(6)
C15' 0.062(9) 0.052(7) 0.015(5) 0.000(5) 0.017(6) -0.022(7)
C14' 0.035(6) 0.027(5) 0.021(5) 0.008(4) 0.012(5) -0.010(5)
C13' 0.023(7) 0.026(6) 0.016(5) 0.007(4) 0.014(5) -0.005(6)
C18' 0.024(9) 0.016(5) 0.041(6) -0.004(5) 0.012(5) 0.007(5)
C17' 0.038(10) 0.038(7) 0.041(6) -0.013(5) 0.028(6) -0.007(6)
Cl3" 0.072(6) 0.120(10) 0.072(7) -0.067(7) 0.049(5) -0.065(7)
C16" 0.050(10) 0.040(7) 0.031(7) -0.012(6) 0.024(7) -0.016(8)
C15" 0.036(7) 0.049(6) 0.026(6) 0.009(5) 0.016(5) -0.024(6)
C14" 0.033(7) 0.026(6) 0.028(6) 0.007(5) 0.017(5) -0.018(6)
C13" 0.024(9) 0.017(6) 0.050(9) -0.008(7) -0.006(8) 0.009(7)
C18" 0.020(9) 0.025(7) 0.044(8) -0.001(5) 0.000(6) 0.012(6)
C17" 0.042(12) 0.017(6) 0.061(8) -0.004(5) 0.010(8) 0.001(7)
C19' 0.025(3) 0.012(2) 0.034(3) 0.003(2) 0.006(2) -0.001(2)
C20' 0.025(3) 0.019(3) 0.043(3) 0.004(2) 0.010(3) 0.008(2)
C21' 0.023(3) 0.027(3) 0.054(4) 0.003(3) 0.009(3) 0.001(2)
C22' 0.026(3) 0.019(3) 0.057(4) 0.007(3) -0.008(3) 0.001(2)
C23' 0.026(3) 0.023(3) 0.044(4) 0.014(3) -0.006(3) 0.000(2)
C24' 0.024(3) 0.026(3) 0.030(3) 0.007(2) 0.003(2) 0.004(2)
C25' 0.023(3) 0.015(2) 0.022(3) 0.0020(19) 0.002(2) -0.001(2)
C26' 0.034(3) 0.027(3) 0.027(3) 0.004(2) -0.002(2) 0.005(2)
C27' 0.047(4) 0.040(4) 0.024(3) 0.004(3) 0.003(3) 0.018(3)
C28' 0.042(4) 0.039(4) 0.038(4) 0.010(3) 0.020(3) 0.015(3)
C29' 0.026(3) 0.034(3) 0.042(4) 0.012(3) 0.003(3) 0.008(3)
C30' 0.026(3) 0.017(3) 0.034(3) 0.001(2) 0.004(2) 0.002(2)
C31' 0.017(3) 0.022(3) 0.028(3) 0.003(2) 0.001(2) -0.001(2)
C32' 0.029(3) 0.029(3) 0.024(3) 0.005(2) 0.004(2) 0.002(2)
C33' 0.035(4) 0.034(3) 0.028(3) -0.001(3) 0.003(3) -0.002(3)
C34' 0.032(3) 0.026(3) 0.037(3) -0.004(3) 0.005(3) -0.006(3)
C35' 0.033(3) 0.022(3) 0.038(3) 0.001(2) 0.008(3) -0.004(2)
C36' 0.026(3) 0.023(3) 0.023(3) 0.003(2) 0.005(2) 0.001(2)
C37' 0.029(3) 0.020(3) 0.024(3) 0.002(2) 0.002(2) 0.003(2)
C38' 0.023(3) 0.031(3) 0.025(3) 0.004(2) 0.002(2) 0.001(2)
C39' 0.041(4) 0.029(3) 0.024(3) 0.000(2) 0.008(3) 0.006(3)
C40' 0.027(3) 0.024(3) 0.041(4) 0.006(2) 0.016(3) 0.001(2)
C41' 0.024(3) 0.022(3) 0.046(4) 0.000(2) 0.000(3) 0.004(2)
C42' 0.028(3) 0.020(3) 0.032(3) 0.010(2) 0.003(2) 0.005(2)
C43' 0.020(3) 0.023(3) 0.020(3) 0.004(2) -0.002(2) 0.003(2)
C44' 0.024(3) 0.026(3) 0.026(3) 0.002(2) -0.003(2) 0.003(2)
C45' 0.036(4) 0.024(3) 0.031(3) 0.004(2) 0.000(3) -0.004(3)
C46' 0.032(4) 0.041(4) 0.029(3) 0.016(3) -0.005(3) -0.010(3)
C47' 0.032(4) 0.048(4) 0.023(3) 0.005(3) -0.009(3) -0.011(3)
C48' 0.027(3) 0.030(3) 0.023(3) 0.001(2) 0.001(2) 0.000(2)
C49' 0.034(4) 0.042(4) 0.044(4) 0.014(3) 0.002(3) 0.000(3)
C50' 0.048(5) 0.052(5) 0.051(4) 0.012(4) 0.019(4) 0.005(4)
C51' 0.031(4) 0.026(3) 0.053(4) -0.004(3) 0.008(3) -0.005(2)
C52' 0.034(4) 0.039(3) 0.032(3) -0.001(3) 0.008(3) -0.006(3)
C53' 0.041(4) 0.026(3) 0.061(4) 0.015(3) 0.006(3) 0.002(3)
C54' 0.059(5) 0.041(4) 0.035(4) 0.012(3) 0.010(3) 0.006(3)
C55' 0.034(4) 0.040(4) 0.057(5) 0.003(3) 0.013(3) 0.008(3)
C56' 0.053(5) 0.038(4) 0.070(6) -0.005(4) -0.015(4) 0.016(4)
C57' 0.031(3) 0.032(3) 0.031(3) 0.007(3) -0.009(3) -0.001(3)
C58' 0.041(4) 0.066(5) 0.033(4) 0.001(3) 0.001(3) -0.009(4)
C59' 0.029(3) 0.030(3) 0.040(4) -0.005(3) -0.010(3) -0.001(3)
C60' 0.030(4) 0.039(4) 0.045(4) -0.002(3) -0.005(3) -0.005(3)
C61' 0.058(8) 0.085(15) 0.043(9) -0.033(9) 0.002(8) 0.029(9)
C62' 0.091(15) 0.074(12) 0.054(8) -0.022(9) -0.002(8) 0.033(11)
C64' 0.066(13) 0.040(10) 0.044(8) -0.002(9) 0.020(8) 0.021(12)
C61" 0.123(14) 0.072(12) 0.039(9) -0.020(9) -0.009(10) 0.060(10)
C62" 0.071(13) 0.125(17) 0.079(14) -0.071(13) -0.022(11) 0.028(10)
C64" 0.044(10) 0.030(9) 0.044(9) -0.007(9) 0.011(9) 0.016(10)
C63' 0.057(5) 0.037(4) 0.064(5) -0.006(4) 0.005(4) 0.005(4)
Li1' 0.028(5) 0.028(5) 0.031(5) -0.004(4) 0.015(4) -0.005(4)
Li2' 0.028(5) 0.019(4) 0.037(5) 0.009(4) 0.006(4) 0.003(4)
Li3' 0.033(6) 0.021(5) 0.032(5) 0.011(4) 0.004(4) -0.001(4)
Li4' 0.027(5) 0.024(5) 0.033(5) 0.002(4) -0.006(4) -0.004(4)

loop_
_atom_type_symbol
_atom_type_description
_atom_type_scat_dispersion_real
_atom_type_scat_dispersion_imag
_atom_type_scat_source
C C 0.0033 0.0016 'International Tables Vol C Tables 4.2.6.8 and 6.1.1.4'
H H 0.0000 0.0000 'International Tables Vol C Tables 4.2.6.8 and 6.1.1.4'
N N 0.0061 0.0033 'International Tables Vol C Tables 4.2.6.8 and 6.1.1.4'
O O 0.0106 0.0060 'International Tables Vol C Tables 4.2.6.8 and 6.1.1.4'
Li Li -0.0003 0.0001 'International Tables Vol C Tables 4.2.6.8 and 6.1.1.4'
Cl Cl 0.1484 0.1585 'International Tables Vol C Tables 4.2.6.8 and 6.1.1.4'
Ce Ce -0.2486 2.6331 'International Tables Vol C Tables 4.2.6.8 and 6.1.1.4'

loop_
_geom_angle_atom_site_label_1
_geom_angle_atom_site_label_2
_geom_angle_atom_site_label_3
_geom_angle
N8 Ce1 N3 118.82(16)
N8 Ce1 N6 78.72(17)
N3 Ce1 N6 95.42(17)
N8 Ce1 N5 104.03(16)
N3 Ce1 N5 103.77(16)
N6 Ce1 N5 35.20(16)
N8 Ce1 N1 103.94(17)
N3 Ce1 N1 104.53(16)
N6 Ce1 N1 154.91(17)
N5 Ce1 N1 122.94(16)
N8 Ce1 N7 34.77(16)
N3 Ce1 N7 150.23(17)
N6 Ce1 N7 91.29(18)
N5 Ce1 N7 98.38(17)
N1 Ce1 N7 78.96(17)
N8 Ce1 N2 95.20(17)
N3 Ce1 N2 79.48(16)
N6 Ce1 N2 169.10(16)
N5 Ce1 N2 155.36(16)
N1 Ce1 N2 35.29(15)
N7 Ce1 N2 88.63(17)
N8 Ce1 N4 151.11(16)
N3 Ce1 N4 35.10(15)
N6 Ce1 N4 90.24(17)
N5 Ce1 N4 79.67(16)
N1 Ce1 N4 97.34(16)
N7 Ce1 N4 174.07(16)
N2 Ce1 N4 90.95(16)
N8 Ce1 Li1 114.9(2)
N3 Ce1 Li1 39.7(2)
N6 Ce1 Li1 134.9(2)
N5 Ce1 Li1 136.1(2)
N1 Ce1 Li1 67.2(2)
N7 Ce1 Li1 125.1(2)
N2 Ce1 Li1 40.0(2)
N4 Ce1 Li1 56.4(2)
N8 Ce1 Li2 136.4(2)
N3 Ce1 Li2 68.1(2)
N6 Ce1 Li2 57.7(2)
N5 Ce1 Li2 39.5(2)
N1 Ce1 Li2 116.1(2)
N7 Ce1 Li2 137.6(2)
N2 Ce1 Li2 127.4(2)
N4 Ce1 Li2 40.2(2)
Li1 Ce1 Li2 96.6(3)
N8 Ce1 Li3 39.7(3)
N3 Ce1 Li3 114.1(2)
N6 Ce1 Li3 39.2(3)
N5 Ce1 Li3 66.9(3)
N1 Ce1 Li3 136.5(2)
N7 Ce1 Li3 57.6(2)
N2 Ce1 Li3 134.7(3)
N4 Ce1 Li3 125.8(2)
Li1 Ce1 Li3 139.2(3)
Li2 Ce1 Li3 96.9(3)
N8 Ce1 Li4 67.5(2)
N3 Ce1 Li4 134.5(2)
N6 Ce1 Li4 128.5(2)
N5 Ce1 Li4 118.7(2)
N1 Ce1 Li4 39.0(2)
N7 Ce1 Li4 40.1(2)
N2 Ce1 Li4 55.2(2)
N4 Ce1 Li4 136.3(2)
Li1 Ce1 Li4 95.2(3)
Li2 Ce1 Li4 141.6(3)
Li3 Ce1 Li4 97.7(3)
C51 O1 C49 114.7(5)
C51 O1 Li1 122.0(5)
C49 O1 Li1 118.4(5)
C55 O2 C53 111.9(5)
C55 O2 Li2 129.5(5)
C53 O2 Li2 118.5(5)
C59* O3 C59 44.4(9)
C59* O3 C57* 95.5(8)
C59 O3 C57* 130.6(10)
C59* O3 C57 111.6(12)
C59 O3 C57 140.1(10)
C57* O3 C57 17.0(13)
C59* O3 Li3 133.4(7)
C59 O3 Li3 106.2(9)
C57* O3 Li3 123.1(7)
C57 O3 Li3 110.7(9)
C63 O4 C61* 64.1(9)
C63 O4 C61 103.5(11)
C61* O4 C61 62.2(10)
C63 O4 C63* 49.8(10)
C61* O4 C63* 113.3(9)
C61 O4 C63* 122.2(10)
C63 O4 Li4 144.8(8)
C61* O4 Li4 127.0(9)
C61 O4 Li4 111.0(10)
C63* O4 Li4 112.8(8)
C1 N1 N2 113.4(4)
C1 N1 Li4 135.7(5)
N2 N1 Li4 100.5(5)
C1 N1 Ce1 123.0(4)
N2 N1 Ce1 72.9(3)
Li4 N1 Ce1 92.9(4)
C7 N2 N1 113.6(4)
C7 N2 Li1 113.5(5)
N1 N2 Li1 127.6(5)
C7 N2 Ce1 135.1(4)
N1 N2 Ce1 71.8(3)
Li1 N2 Ce1 90.2(3)
C7 N2 Li4 76.8(4)
N1 N2 Li4 47.4(3)
Li1 N2 Li4 167.8(5)
Ce1 N2 Li4 77.7(3)
C13 N3 N4 115.2(5)
C13 N3 Li1 130.8(5)
N4 N3 Li1 102.0(4)
C13 N3 Ce1 128.4(4)
N4 N3 Ce1 73.6(3)
Li1 N3 Ce1 91.3(3)
C19 N4 N3 114.3(4)
C19 N4 Li2 110.4(5)
N3 N4 Li2 130.0(5)
C19 N4 Ce1 137.7(4)
N3 N4 Ce1 71.3(3)
Li2 N4 Ce1 90.1(4)
C25 N5 N6 113.4(4)
C25 N5 Li2 133.1(5)
N6 N5 Li2 104.9(5)
C25 N5 Ce1 124.9(4)
N6 N5 Ce1 72.2(3)
Li2 N5 Ce1 91.3(4)
C31 N6 N5 114.6(5)
C31 N6 Li3 109.7(5)
N5 N6 Li3 130.3(5)
C31 N6 Ce1 133.2(4)
N5 N6 Ce1 72.6(3)
Li3 N6 Ce1 92.9(4)
C37 N7 N8 113.7(5)
C37 N7 Li4 112.1(5)
N8 N7 Li4 130.0(5)
C37 N7 Ce1 133.0(4)
N8 N7 Ce1 71.5(3)
Li4 N7 Ce1 91.4(4)
C43 N8 N7 116.3(5)
C43 N8 Li3 129.5(5)
N7 N8 Li3 105.4(5)
C43 N8 Ce1 124.6(4)
N7 N8 Ce1 73.8(3)
Li3 N8 Ce1 92.6(4)
N1 C1 C6 124.1(5)
N1 C1 C2 119.6(5)
C6 C1 C2 116.3(5)
C3 C2 C1 121.8(6)
C2 C3 C4 119.9(6)
C3 C4 C5 120.7(6)
C3 C4 Cl1 121.0(5)
C5 C4 Cl1 118.3(5)
C6 C5 C4 118.8(6)
C5 C6 C1 122.3(6)
C8 C7 N2 124.1(5)
C8 C7 C12 118.0(5)
N2 C7 C12 117.8(5)
C8 C7 Li4 69.2(4)
N2 C7 Li4 73.7(4)
C12 C7 Li4 136.8(5)
C7 C8 C9 121.4(6)
C7 C8 Li4 81.0(4)
C9 C8 Li4 127.8(5)
C10 C9 C8 118.8(6)
C11 C10 C9 122.2(6)
C11 C10 Cl2 117.9(5)
C9 C10 Cl2 119.8(5)
C10 C11 C12 118.2(6)
C11 C12 C7 121.2(6)
C18 C13 C14 118.0(5)
C18 C13 N3 123.6(5)
C14 C13 N3 118.4(5)
C13 C14 C15 121.4(6)
C16 C15 C14 119.5(6)
C17 C16 C15 120.6(6)
C17 C16 Cl3 118.2(5)
C15 C16 Cl3 121.2(5)
C16 C17 C18 119.8(6)
C13 C18 C17 120.6(6)
N4 C19 C24 119.9(5)
N4 C19 C20 123.6(5)
C24 C19 C20 116.5(5)
C21 C20 C19 120.8(5)
C21 C20 Li1 128.5(5)
C19 C20 Li1 78.5(4)
C20 C21 C22 120.8(5)
C21 C22 C23 119.5(5)
C21 C22 Cl4 120.6(5)
C23 C22 Cl4 119.9(5)
C24 C23 C22 119.9(6)
C23 C24 C19 122.4(5)
C30 C25 N5 123.5(5)
C30 C25 C26 118.1(5)
N5 C25 C26 118.2(5)
C27 C26 C25 121.6(6)
C26 C27 C28 119.0(6)
C29 C28 C27 121.1(6)
C29 C28 Cl5 118.5(5)
C27 C28 Cl5 120.4(5)
C28 C29 C30 119.1(6)
C29 C30 C25 121.1(6)
N6 C31 C32 117.9(5)
N6 C31 C36 124.1(6)
C32 C31 C36 117.9(6)
C33 C32 C31 121.6(6)
C32 C33 C34 119.4(6)
C35 C34 C33 120.5(6)
C35 C34 Cl6 121.8(6)
C33 C34 Cl6 117.7(5)
C34 C35 C36 121.1(6)
C35 C36 C31 119.5(6)
C35 C36 Li2 132.4(5)
C31 C36 Li2 80.8(4)
N7 C37 C42 125.0(5)
N7 C37 C38 118.7(5)
C42 C37 C38 116.2(5)
C39 C38 C37 121.7(6)
C38 C39 C40 120.6(6)
C41 C40 C39 120.0(6)
C41 C40 Cl7 120.3(5)
C39 C40 Cl7 119.7(5)
C40 C41 C42 119.6(6)
C41 C42 C37 121.8(5)
C41 C42 Li3 128.6(5)
C37 C42 Li3 81.8(4)
N8 C43 C48 118.5(5)
N8 C43 C44 123.8(5)
C48 C43 C44 117.7(6)
C45 C44 C43 121.1(5)
C44 C45 C46 119.4(6)
C47 C46 C45 121.3(6)
C47 C46 Cl8 118.7(5)
C45 C46 Cl8 120.0(5)
C46 C47 C48 119.6(6)
C47 C48 C43 120.8(6)
O1 C49 C50 111.8(5)
O1 C51 C52 113.8(6)
O2 C53 C54 113.3(6)
O2 C55 C56 109.5(6)
C57* C58 C57 16.5(13)
O3 C57 C58 114.8(10)
O3 C57 Li3 40.2(6)
C58 C57 Li3 141.6(12)
O3 C59 C60 112(2)
O3 C59 Li3 43.0(6)
C60 C59 Li3 107(2)
O4 C61 C62 106.5(9)
O4 C63 C64 111.0(9)
O3 C57* C58 114.7(8)
O3 C59* C60* 106.2(13)
O4 C61* C62 105.8(9)
O4 C63* C64 110.1(9)
C63* C64 C63 48.0(10)
C61 C62 C61* 60.6(10)
O1 Li1 N3 131.8(6)
O1 Li1 N2 121.6(6)
N3 Li1 N2 98.5(5)
O1 Li1 C20 96.7(4)
N3 Li1 C20 70.0(4)
N2 Li1 C20 131.8(5)
O1 Li1 Ce1 160.3(6)
N3 Li1 Ce1 49.0(2)
N2 Li1 Ce1 49.8(2)
C20 Li1 Ce1 100.8(3)
O2 Li2 N5 120.0(6)
O2 Li2 N4 130.4(6)
N5 Li2 N4 98.9(6)
O2 Li2 C36 100.0(5)
N5 Li2 C36 70.8(4)
N4 Li2 C36 122.3(5)
O2 Li2 Ce1 152.2(6)
N5 Li2 Ce1 49.2(3)
N4 Li2 Ce1 49.7(3)
C36 Li2 Ce1 98.8(4)
O3 Li3 N6 130.9(7)
O3 Li3 N8 123.1(7)
N6 Li3 N8 95.5(5)
O3 Li3 C42 96.7(5)
N6 Li3 C42 126.4(5)
N8 Li3 C42 70.6(4)
O3 Li3 C59 30.8(4)
N6 Li3 C59 116.8(7)
N8 Li3 C59 147.6(7)
C42 Li3 C59 90.6(5)
O3 Li3 C57 29.1(4)
N6 Li3 C57 140.2(7)
N8 Li3 C57 94.6(6)
C42 Li3 C57 93.2(6)
C59 Li3 C57 59.3(5)
O3 Li3 Ce1 156.5(5)
N6 Li3 Ce1 48.0(3)
N8 Li3 Ce1 47.7(3)
C42 Li3 Ce1 98.6(4)
C59 Li3 Ce1 164.7(6)
C57 Li3 Ce1 131.6(5)
O4 Li4 N1 135.4(6)
O4 Li4 N7 122.6(6)
N1 Li4 N7 96.5(5)
O4 Li4 C8 95.6(5)
N1 Li4 C8 72.8(4)
N7 Li4 C8 127.3(5)
O4 Li4 N2 147.7(6)
N1 Li4 N2 32.0(2)
N7 Li4 N2 88.7(4)
C8 Li4 N2 54.9(3)
O4 Li4 C7 124.9(6)
N1 Li4 C7 57.6(3)
N7 Li4 C7 100.8(4)
C8 Li4 C7 29.8(2)
N2 Li4 C7 29.52(19)
O4 Li4 Ce1 162.6(6)
N1 Li4 Ce1 48.1(3)
N7 Li4 Ce1 48.5(3)
C8 Li4 Ce1 101.1(3)
N2 Li4 Ce1 47.1(2)
C7 Li4 Ce1 72.3(3)
N1' Ce1' N8' 102.73(16)
N1' Ce1' N5' 119.60(16)
N8' Ce1' N5' 103.74(17)
N1' Ce1' N4' 96.78(17)
N8' Ce1' N4' 155.86(17)
N5' Ce1' N4' 78.16(17)
N1' Ce1' N6' 151.35(17)
N8' Ce1' N6' 79.30(16)
N5' Ce1' N6' 35.24(15)
N4' Ce1' N6' 90.37(17)
N1' Ce1' N7' 77.86(16)
N8' Ce1' N7' 34.98(15)
N5' Ce1' N7' 95.37(16)
N4' Ce1' N7' 168.36(16)
N6' Ce1' N7' 89.71(16)
N1' Ce1' N3' 104.39(18)
N8' Ce1' N3' 124.42(16)
N5' Ce1' N3' 103.39(16)
N4' Ce1' N3' 34.88(15)
N6' Ce1' N3' 97.31(17)
N7' Ce1' N3' 156.36(16)
N1' Ce1' N2' 34.74(16)
N8' Ce1' N2' 99.73(17)
N5' Ce1' N2' 149.60(16)
N4' Ce1' N2' 88.23(17)
N6' Ce1' N2' 173.91(16)
N7' Ce1' N2' 92.85(16)
N3' Ce1' N2' 78.21(17)
N1' Ce1' Li3' 134.8(2)
N8' Ce1' Li3' 39.4(2)
N5' Ce1' Li3' 67.9(2)
N4' Ce1' Li3' 127.2(2)
N6' Ce1' Li3' 40.0(2)
N7' Ce1' Li3' 57.0(2)
N3' Ce1' Li3' 117.4(2)
N2' Ce1' Li3' 138.9(2)
N1' Ce1' Li1' 68.0(2)
N8' Ce1' Li1' 119.5(2)
N5' Ce1' Li1' 133.8(2)
N4' Ce1' Li1' 55.8(2)
N6' Ce1' Li1' 136.2(2)
N7' Ce1' Li1' 129.2(2)
N3' Ce1' Li1' 39.0(2)
N2' Ce1' Li1' 39.3(2)
Li3' Ce1' Li1' 142.6(3)
N1' Ce1' Li2' 115.6(2)
N8' Ce1' Li2' 135.8(2)
N5' Ce1' Li2' 38.4(2)
N4' Ce1' Li2' 39.9(2)
N6' Ce1' Li2' 56.5(2)
N7' Ce1' Li2' 133.5(2)
N3' Ce1' Li2' 67.4(2)
N2' Ce1' Li2' 124.2(2)
Li3' Ce1' Li2' 96.5(3)
Li1' Ce1' Li2' 95.6(3)
N1' Ce1' Li4' 38.6(2)
N8' Ce1' Li4' 66.7(2)
N5' Ce1' Li4' 114.4(2)
N4' Ce1' Li4' 135.0(2)
N6' Ce1' Li4' 125.6(2)
N7' Ce1' Li4' 39.3(2)
N3' Ce1' Li4' 136.8(2)
N2' Ce1' Li4' 58.6(2)
Li3' Ce1' Li4' 96.3(3)
Li1' Ce1' Li4' 97.9(3)
Li2' Ce1' Li4' 138.1(3)
C49' O1' C51' 114.8(5)
C49' O1' Li1' 122.1(5)
C51' O1' Li1' 123.0(5)
C55' O2' C53' 110.7(5)
C55' O2' Li2' 118.6(5)
C53' O2' Li2' 126.1(5)
C59' O3' C57' 112.9(5)
C59' O3' Li3' 129.1(5)
C57' O3' Li3' 117.3(5)
C63' O4' C61" 103.4(12)
C63' O4' C61' 112.6(11)
C61" O4' C61' 24.0(11)
C63' O4' Li4' 129.9(5)
C61" O4' Li4' 123.5(12)
C61' O4' Li4' 117.4(11)
C1' N1' N2' 115.9(5)
C1' N1' Li4' 124.8(5)
N2' N1' Li4' 110.3(5)
C1' N1' Ce1' 125.7(4)
N2' N1' Ce1' 74.9(3)
Li4' N1' Ce1' 93.7(3)
C7' N2' N1' 112.6(5)
C7' N2' Li1' 113.2(5)
N1' N2' Li1' 133.3(5)
C7' N2' Ce1' 124.6(4)
N1' N2' Ce1' 70.4(3)
Li1' N2' Ce1' 90.8(3)
C13' N3' C13" 8.9(14)
C13' N3' N4' 111.2(7)
C13" N3' N4' 119.5(10)
C13' N3' Li1' 136.1(8)
C13" N3' Li1' 131.7(10)
N4' N3' Li1' 102.1(5)
C13' N3' Ce1' 124.8(7)
C13" N3' Ce1' 122.3(9)
N4' N3' Ce1' 71.9(3)
Li1' N3' Ce1' 91.8(3)
C19' N4' N3' 114.2(5)
C19' N4' Li2' 111.4(5)
N3' N4' Li2' 130.5(5)
C19' N4' Ce1' 130.3(4)
N3' N4' Ce1' 73.2(3)
Li2' N4' Ce1' 91.6(3)
C19' N4' Li1' 76.7(4)
N3' N4' Li1' 46.5(3)
Li2' N4' Li1' 168.6(4)
Ce1' N4' Li1' 77.1(3)
C25' N5' N6' 115.0(5)
C25' N5' Li2' 130.2(5)
N6' N5' Li2' 104.6(5)
C25' N5' Ce1' 125.9(3)
N6' N5' Ce1' 72.8(3)
Li2' N5' Ce1' 93.1(3)
C31' N6' N5' 113.3(4)
C31' N6' Li3' 111.0(5)
N5' N6' Li3' 130.0(5)
C31' N6' Ce1' 137.2(4)
N5' N6' Ce1' 72.0(3)
Li3' N6' Ce1' 90.5(4)
C37' N7' N8' 114.5(5)
C37' N7' Li4' 111.0(5)
N8' N7' Li4' 129.2(5)
C37' N7' Ce1' 134.5(4)
N8' N7' Ce1' 71.7(3)
Li4' N7' Ce1' 91.9(4)
C43' N8' N7' 115.2(4)
C43' N8' Li3' 129.5(5)
N7' N8' Li3' 103.9(4)
C43' N8' Ce1' 128.6(4)
N7' N8' Ce1' 73.4(3)
Li3' N8' Ce1' 91.5(3)
C6' C1' N1' 125.1(6)
C6' C1' C2' 117.9(6)
N1' C1' C2' 116.9(6)
C3' C2' C1' 122.2(7)
C2' C3' C4' 117.0(7)
C5' C4' C3' 122.3(7)
C5' C4' Cl1' 121.0(7)
C3' C4' Cl1' 116.7(7)
C6' C5' C4' 119.6(8)
C5' C6' C1' 121.0(8)
C8' C7' N2' 123.4(5)
C8' C7' C12' 118.0(5)
N2' C7' C12' 118.6(5)
C7' C8' C9' 119.9(6)
C7' C8' Li4' 85.1(4)
C9' C8' Li4' 126.8(5)
C10' C9' C8' 120.5(6)
C9' C10' C11' 121.7(6)
C9' C10' Cl2' 120.3(5)
C11' C10' Cl2' 117.9(5)
C12' C11' C10' 118.1(6)
C11' C12' C7' 121.9(6)
C15' C16' C17' 121.1
C15' C16' Cl3' 119.4
C17' C16' Cl3' 119.4
C16' C15' C14' 119.1
C15' C14' C13' 120.5
C18' C13' C14' 119.6
C18' C13' N3' 124.0(9)
C14' C13' N3' 116.3(9)
C17' C18' C13' 120.5
C16' C17' C18' 119.1
C17" C16" C15" 121.1
C17" C16" Cl3" 119.4
C15" C16" Cl3" 119.4
C16" C15" C14" 119.1
C15" C14" C13" 120.5
C14" C13" C18" 119.6
C14" C13" N3' 121.8(12)
C18" C13" N3' 118.4(12)
C17" C18" C13" 120.5
C16" C17" C18" 119.1
C20' C19' N4' 125.5(6)
C20' C19' C24' 117.4(6)
N4' C19' C24' 117.0(5)
C20' C19' Li1' 70.0(4)
N4' C19' Li1' 73.7(4)
C24' C19' Li1' 135.1(4)
C21' C20' C19' 120.9(6)
C21' C20' Li1' 129.2(5)
C19' C20' Li1' 80.1(4)
C22' C21' C20' 120.2(6)
C21' C22' C23' 121.1(6)
C21' C22' Cl4' 121.5(6)
C23' C22' Cl4' 117.4(6)
C24' C23' C22' 119.4(6)
C23' C24' C19' 120.9(6)
N5' C25' C30' 124.4(5)
N5' C25' C26' 118.4(5)
C30' C25' C26' 117.1(6)
C27' C26' C25' 121.3(6)
C26' C27' C28' 120.0(6)
C29' C28' C27' 120.3(6)
C29' C28' Cl5' 118.7(6)
C27' C28' Cl5' 121.0(6)
C28' C29' C30' 120.1(6)
C29' C30' C25' 121.1(6)
N6' C31' C36' 124.2(5)
N6' C31' C32' 118.8(5)
C36' C31' C32' 117.0(5)
C33' C32' C31' 121.3(6)
C34' C33' C32' 119.7(6)
C33' C34' C35' 121.0(6)
C33' C34' Cl6' 119.5(5)
C35' C34' Cl6' 119.5(5)
C36' C35' C34' 119.3(6)
C35' C36' C31' 121.6(5)
C42' C37' N7' 125.9(5)
C42' C37' C38' 117.4(6)
N7' C37' C38' 116.5(5)
C39' C38' C37' 121.3(6)
C40' C39' C38' 118.4(6)
C41' C40' C39' 121.9(6)
C41' C40' Cl7' 120.4(5)
C39' C40' Cl7' 117.7(5)
C40' C41' C42' 120.0(6)
C37' C42' C41' 121.0(6)
C37' C42' Li3' 79.6(4)
C41' C42' Li3' 133.3(5)
N8' C43' C48' 119.1(5)
N8' C43' C44' 124.2(5)
C48' C43' C44' 116.5(5)
C45' C44' C43' 121.2(6)
C44' C45' C46' 120.0(6)
C47' C46' C45' 121.6(6)
C47' C46' Cl8' 119.4(5)
C45' C46' Cl8' 119.0(6)
C46' C47' C48' 119.6(6)
C47' C48' C43' 121.0(6)
O1' C49' C50' 112.6(6)
O1' C51' C52' 112.8(5)
O2' C53' C54' 108.7(6)
O2' C55' C56' 111.6(7)
O3' C57' C58' 113.1(6)
O3' C59' C60' 109.1(5)
O4' C61' C62' 115.3(14)
O4' C61" C62" 110.3(14)
O4' C63' C64' 100.9(13)
O4' C63' C64" 113.4(13)
C64' C63' C64" 14(2)
O1' Li1' N3' 127.6(6)
O1' Li1' N2' 127.2(6)
N3' Li1' N2' 99.1(5)
O1' Li1' C20' 95.3(5)
N3' Li1' C20' 74.2(4)
N2' Li1' C20' 123.1(5)
O1' Li1' N4' 142.9(5)
N3' Li1' N4' 31.4(2)
N2' Li1' N4' 89.7(4)
C20' Li1' N4' 55.2(3)
O1' Li1' C19' 125.2(5)
N3' Li1' C19' 57.6(3)
N2' Li1' C19' 98.7(4)
C20' Li1' C19' 29.9(2)
N4' Li1' C19' 29.5(2)
O1' Li1' Ce1' 161.2(6)
N3' Li1' Ce1' 49.3(3)
N2' Li1' Ce1' 49.9(3)
C20' Li1' Ce1' 100.5(3)
N4' Li1' Ce1' 47.16(19)
C19' Li1' Ce1' 71.0(3)
O2' Li2' N5' 134.8(6)
O2' Li2' N4' 124.0(6)
N5' Li2' N4' 96.9(4)
O2' Li2' Ce1' 165.4(5)
N5' Li2' Ce1' 48.5(2)
N4' Li2' Ce1' 48.6(2)
O3' Li3' N8' 122.9(5)
O3' Li3' N6' 128.8(6)
N8' Li3' N6' 98.7(5)
O3' Li3' C42' 98.8(5)
N8' Li3' C42' 70.8(4)
N6' Li3' C42' 124.1(5)
O3' Li3' Ce1' 154.7(5)
N8' Li3' Ce1' 49.2(3)
N6' Li3' Ce1' 49.6(3)
C42' Li3' Ce1' 99.4(4)
O4' Li4' N1' 121.0(5)
O4' Li4' N7' 134.5(6)
N1' Li4' N7' 96.3(5)
O4' Li4' C8' 95.2(4)
N1' Li4' C8' 72.1(4)
N7' Li4' C8' 122.4(5)
O4' Li4' Ce1' 158.3(5)
N1' Li4' Ce1' 47.7(3)
N7' Li4' Ce1' 48.8(3)
C8' Li4' Ce1' 97.1(4)

loop_
_geom_bond_atom_site_label_1
_geom_bond_atom_site_label_2
_geom_bond_distance
Ce1 N8 2.387(5)
Ce1 N3 2.393(5)
Ce1 N6 2.399(5)
Ce1 N5 2.405(5)
Ce1 N1 2.407(5)
Ce1 N7 2.418(5)
Ce1 N2 2.422(5)
Ce1 N4 2.423(5)
Ce1 Li1 3.169(10)
Ce1 Li2 3.176(12)
Ce1 Li3 3.225(11)
Ce1 Li4 3.228(11)
Cl1 C4 1.749(6)
Cl2 C10 1.753(7)
Cl3 C16 1.744(6)
Cl4 C22 1.736(6)
Cl5 C28 1.748(6)
Cl6 C34 1.743(7)
Cl7 C40 1.747(6)
Cl8 C46 1.754(7)
O1 C51 1.442(7)
O1 C49 1.444(7)
O1 Li1 1.874(11)
O2 C55 1.434(8)
O2 C53 1.461(9)
O2 Li2 1.932(13)
O3 C59* 1.455(8)
O3 C59 1.458(9)
O3 C57* 1.454(8)
O3 C57 1.466(10)
O3 Li3 1.943(12)
O4 C63 1.436(9)
O4 C61* 1.454(9)
O4 C61 1.467(9)
O4 C63* 1.474(9)
O4 Li4 1.910(12)
N1 C1 1.383(8)
N1 N2 1.464(6)
N1 Li4 2.032(12)
N2 C7 1.392(7)
N2 Li1 2.038(11)
N2 Li4 2.712(12)
N3 C13 1.396(7)
N3 N4 1.452(6)
N3 Li1 2.024(12)
N4 C19 1.397(7)
N4 Li2 2.049(13)
N5 C25 1.398(7)
N5 N6 1.453(7)
N5 Li2 2.020(12)
N6 C31 1.406(8)
N6 Li3 2.039(13)
N7 C37 1.389(7)
N7 N8 1.436(7)
N7 Li4 2.080(12)
N8 C43 1.393(7)
N8 Li3 2.062(13)
C1 C6 1.404(8)
C1 C2 1.419(8)
C2 C3 1.373(9)
C3 C4 1.379(9)
C4 C5 1.394(9)
C5 C6 1.388(9)
C7 C8 1.383(8)
C7 C12 1.419(8)
C7 Li4 2.751(12)
C8 C9 1.392(8)
C8 Li4 2.605(13)
C9 C10 1.382(9)
C10 C11 1.378(9)
C11 C12 1.391(8)
C13 C18 1.389(8)
C13 C14 1.392(8)
C14 C15 1.392(9)
C15 C16 1.376(9)
C16 C17 1.371(9)
C17 C18 1.405(8)
C19 C24 1.406(8)
C19 C20 1.414(7)
C20 C21 1.381(8)
C20 Li1 2.765(13)
C21 C22 1.383(9)
C22 C23 1.385(8)
C23 C24 1.370(8)
C25 C30 1.393(8)
C25 C26 1.398(8)
C26 C27 1.382(9)
C27 C28 1.389(10)
C28 C29 1.384(10)
C29 C30 1.393(9)
C31 C32 1.408(9)
C31 C36 1.411(9)
C32 C33 1.367(9)
C33 C34 1.408(9)
C34 C35 1.344(10)
C35 C36 1.407(10)
C36 Li2 2.765(13)
C37 C42 1.404(8)
C37 C38 1.418(8)
C38 C39 1.364(9)
C39 C40 1.381(9)
C40 C41 1.378(9)
C41 C42 1.393(8)
C42 Li3 2.712(13)
C43 C48 1.400(8)
C43 C44 1.412(8)
C44 C45 1.379(8)
C45 C46 1.380(9)
C46 C47 1.370(9)
C47 C48 1.394(8)
C49 C50 1.545(9)
C51 C52 1.493(10)
C53 C54 1.514(12)
C55 C56 1.492(10)
C58 C57* 1.510(9)
C58 C57 1.497(10)
C57 Li3 2.817(19)
C59 C60 1.512(10)
C59 Li3 2.736(18)
C61 C62 1.481(9)
C63 C64 1.517(9)
C59* C60* 1.503(10)
C61* C62 1.507(9)
C63* C64 1.495(10)
Ce1' N1' 2.391(5)
Ce1' N8' 2.404(5)
Ce1' N5' 2.408(5)
Ce1' N4' 2.410(5)
Ce1' N6' 2.418(5)
Ce1' N7' 2.427(5)
Ce1' N3' 2.428(5)
Ce1' N2' 2.450(5)
Ce1' Li3' 3.177(11)
Ce1' Li1' 3.203(10)
Ce1' Li2' 3.212(9)
Ce1' Li4' 3.226(10)
Cl1' C4' 1.764(7)
Cl2' C10' 1.755(6)
Cl4' C22' 1.757(7)
Cl5' C28' 1.750(7)
Cl6' C34' 1.752(7)
Cl7' C40' 1.754(6)
Cl8' C46' 1.762(6)
O1' C49' 1.440(9)
O1' C51' 1.446(8)
O1' Li1' 1.918(11)
O2' C55' 1.431(8)
O2' C53' 1.464(8)
O2' Li2' 1.936(10)
O3' C59' 1.426(8)
O3' C57' 1.451(7)
O3' Li3' 1.934(12)
O4' C63' 1.438(7)
O4' C61" 1.450(9)
O4' C61' 1.467(9)
O4' Li4' 1.949(12)
N1' C1' 1.397(8)
N1' N2' 1.446(7)
N1' Li4' 2.017(12)
N2' C7' 1.408(7)
N2' Li1' 2.029(11)
N3' C13' 1.409(11)
N3' C13" 1.412(13)
N3' N4' 1.450(6)
N3' Li1' 2.015(12)
N4' C19' 1.396(8)
N4' Li2' 2.059(11)
N4' Li1' 2.718(11)
N5' C25' 1.386(7)
N5' N6' 1.461(6)
N5' Li2' 1.999(11)
N6' C31' 1.398(8)
N6' Li3' 2.040(11)
N7' C37' 1.389(8)
N7' N8' 1.452(6)
N7' Li4' 2.047(11)
N8' C43' 1.383(7)
N8' Li3' 2.015(12)
C1' C6' 1.389(10)
C1' C2' 1.404(9)
C2' C3' 1.388(9)
C3' C4' 1.392(12)
C4' C5' 1.374(14)
C5' C6' 1.373(11)
C7' C8' 1.391(8)
C7' C12' 1.419(8)
C8' C9' 1.407(8)
C8' Li4' 2.647(12)
C9' C10' 1.360(9)
C10' C11' 1.388(9)
C11' C12' 1.386(9)
Cl3' C16' 1.7428
C16' C15' 1.3959
C16' C17' 1.3959
C15' C14' 1.3963
C14' C13' 1.3966
C13' C18' 1.3965
C18' C17' 1.3962
Cl3" C16" 1.7428
C16" C17" 1.3958
C16" C15" 1.3959
C15" C14" 1.3963
C14" C13" 1.3965
C13" C18" 1.3966
C18" C17" 1.3963
C19' C20' 1.393(8)
C19' C24' 1.425(8)
C19' Li1' 2.756(12)
C20' C21' 1.391(9)
C20' Li1' 2.629(13)
C21' C22' 1.356(10)
C22' C23' 1.390(10)
C23' C24' 1.375(9)
C25' C30' 1.399(8)
C25' C26' 1.407(8)
C26' C27' 1.367(9)
C27' C28' 1.377(11)
C28' C29' 1.371(10)
C29' C30' 1.375(9)
C31' C36' 1.405(8)
C31' C32' 1.418(8)
C32' C33' 1.393(9)
C33' C34' 1.369(9)
C34' C35' 1.395(9)
C35' C36' 1.389(8)
C37' C42' 1.380(9)
C37' C38' 1.429(8)
C38' C39' 1.400(9)
C39' C40' 1.371(10)
C40' C41' 1.366(9)
C41' C42' 1.399(9)
C42' Li3' 2.768(13)
C43' C48' 1.417(8)
C43' C44' 1.422(8)
C44' C45' 1.362(8)
C45' C46' 1.381(10)
C46' C47' 1.350(10)
C47' C48' 1.394(8)
C49' C50' 1.527(10)
C51' C52' 1.513(9)
C53' C54' 1.487(10)
C55' C56' 1.543(11)
C57' C58' 1.513(10)
C59' C60' 1.495(10)
C61' C62' 1.512(10)
C64' C63' 1.501(10)
C61" C62" 1.516(10)
C64" C63' 1.504(9)
